data_1573099
loop_
_publ_author_name
'Wu, Weikang'
'Rajeshkumar, Thayalan'
'Zhu, Shan'
'Chai, Fuxiang'
'Hong, Dongjing'
'Huang, Zeming'
'Yuan, Qingbing'
'Maron, Laurent'
'Wang, Shaowu'

_publ_section_title
;
 Rare-earth metal complexes bearing electrophilic and nucleophilic carbon
 centres and their unique reactivity patterns towards pyridine
 derivatives.
;
_journal_issue 48
_journal_name_full 'Chemical science'
_journal_page_first 20315
_journal_page_last 20327
_journal_paper_doi 10.1039/d4sc04197f
_journal_volume 15
_journal_year 2024
_chemical_formula_moiety '2(C64 H83 Lu N8)'
_chemical_formula_sum 'C128 H166 Lu2 N16'
_chemical_formula_weight 2278.70
_space_group_crystal_system triclinic
_space_group_IT_number 2
_space_group_name_Hall '-P 1'
_space_group_name_H-M_alt 'P -1'
_atom_sites_solution_hydrogens mixed
_atom_sites_solution_primary iterative
_audit_creation_date 2024-04-16
_audit_creation_method
;
Olex2 1.5
(compiled 2023.08.24 svn.re1ec1418 for OlexSys, GUI svn.r6817)
;
_audit_update_record
;
2024-05-29 deposited with the CCDC.	2024-11-12 downloaded from the CCDC.
;
_cell_angle_alpha 70.931(5)
_cell_angle_beta 81.514(5)
_cell_angle_gamma 89.800(5)
_cell_formula_units_Z 2
_cell_length_a 13.584(5)
_cell_length_b 18.222(7)
_cell_length_c 25.760(10)
_cell_measurement_reflns_used 2065
_cell_measurement_temperature 300
_cell_measurement_theta_max 20.58
_cell_measurement_theta_min 2.37
_cell_volume 5954(4)
_computing_cell_refinement 'SAINT V8.40B (?, 2016)'
_computing_data_collection 'Bruker SMART APEX II diffractometer'
_computing_data_reduction 'SAINT V8.40B (?, 2016)'
_computing_molecular_graphics 'Olex2 1.5 (Dolomanov et al., 2009)'
_computing_publication_material 'Olex2 1.5 (Dolomanov et al., 2009)'
_computing_structure_refinement 'SHELXL 2018/3 (Sheldrick, 2015)'
_computing_structure_solution 'olex2.solve 1.5 (Bourhis et al., 2015)'
_diffrn_ambient_temperature 300
_diffrn_measured_fraction_theta_full 0.985
_diffrn_measured_fraction_theta_max 0.985
_diffrn_measurement_device 'three-circle diffractometer'
_diffrn_measurement_device_type 'Bruker APEX-II CCD'
_diffrn_measurement_method '\f and \w scans'
_diffrn_radiation_type MoK\a
_diffrn_radiation_wavelength 0.71073
_diffrn_reflns_av_unetI/netI 0.1262
_diffrn_reflns_Laue_measured_fraction_full 0.985
_diffrn_reflns_Laue_measured_fraction_max 0.985
_diffrn_reflns_limit_h_max 16
_diffrn_reflns_limit_h_min -16
_diffrn_reflns_limit_k_max 19
_diffrn_reflns_limit_k_min -21
_diffrn_reflns_limit_l_max 30
_diffrn_reflns_limit_l_min -30
_diffrn_reflns_number 20036
_diffrn_reflns_point_group_measured_fraction_full 0.985
_diffrn_reflns_point_group_measured_fraction_max 0.985
_diffrn_reflns_theta_full 24.737
_diffrn_reflns_theta_max 24.737
_diffrn_reflns_theta_min 1.184
_diffrn_standards_number 0
_exptl_absorpt_coefficient_mu 1.703
_exptl_absorpt_correction_T_max 0.745068
_exptl_absorpt_correction_T_min 0.410987
_exptl_absorpt_correction_type none
_exptl_absorpt_process_details
;
 TWINABS-2012/1 (Bruker,2012) was used for absorption correction.
 
For component 1:
 wR2(int) was 0.1105 before and 0.0576 after correction.
 
For component 2:
 wR2(int) was 0.1164 before and 0.0486 after correction.
 The Ratio of minimum to maximum transmission is 0.55.

Final HKLF 4 output contains 56752 reflections, Rint = 0.0815
 (14842 with I > 3sig(I), Rint = 0.0538)
;
_exptl_crystal_colour 'clear light yellow'
_exptl_crystal_colour_lustre clear
_exptl_crystal_colour_modifier light
_exptl_crystal_colour_primary yellow
_exptl_crystal_density_diffrn 1.271
_exptl_crystal_description block
_exptl_crystal_F_000 2376
_exptl_crystal_size_max 0.21
_exptl_crystal_size_mid 0.2
_exptl_crystal_size_min 0.19
_refine_diff_density_max 1.793
_refine_diff_density_min -1.606
_refine_diff_density_rms 0.138
_refine_ls_extinction_method none
_refine_ls_goodness_of_fit_ref 1.034
_refine_ls_hydrogen_treatment constr
_refine_ls_matrix_type full
_refine_ls_number_parameters 1430
_refine_ls_number_reflns 20036
_refine_ls_number_restraints 1490
_refine_ls_restrained_S_all 1.016
_refine_ls_R_factor_all 0.2217
_refine_ls_R_factor_gt 0.0995
_refine_ls_shift/su_max 0.001
_refine_ls_shift/su_mean 0.000
_refine_ls_structure_factor_coef Fsqd
_refine_ls_weighting_details 'w=1/[\s^2^(Fo^2^)+(0.1841P)^2^] where P=(Fo^2^+2Fc^2^)/3'
_refine_ls_weighting_scheme calc
_refine_ls_wR_factor_gt 0.2720
_refine_ls_wR_factor_ref 0.3381
_reflns_Friedel_coverage 0.000
_reflns_number_gt 7938
_reflns_number_total 20036
_reflns_threshold_expression 'I > 2\s(I)'
_cod_data_source_file d4sc04197f4.cif
_cod_data_source_block 5a
_cod_depositor_comments 'Adding full bibliography for 1573095--1573138.cif.'
_cod_database_code 1573099
_shelx_shelxl_version_number 2018/3
_shelx_space_group_comment
;
The symmetry employed for this shelxl refinement is uniquely defined
by the following loop, which should always be used as a source of
symmetry information in preference to the above space-group names.
They are only intended as comments.
;
_shelx_estimated_absorpt_t_max 0.738
_shelx_estimated_absorpt_t_min 0.716
_olex2_refinement_description
;
1. Fixed Uiso
 At 1.2 times of:
  All C(H) groups, All C(H,H) groups
 At 1.5 times of:
  All C(H,H,H) groups
2. Restrained distances
 N2-C12 = N2-C16 = N2-C11 = N5-C40 = N5-C41 = N5-C45 = N13-C104 = N13-C105 =
 N13-C109 = N10-C75 = N10-C80 = N10-C76
 1.48 with sigma of 0.001
 C13-C12 = C14-C13 = C15-C14 = C16-C15 = C42-C41 = C43-C42 = C44-C43 = C45-C44
 = C106-C105 = C107-C106 = C108-C107 = C109-C108 = C77-C76 = C78-C77 = C79-C78 =
  C80-C79
 1.54 with sigma of 0.001
 C23-C22 = C22-C21 = C20-C19 = C21-C20 = C19-C18 = C23-C18 = C52-C47 = C52-C51
 = C51-C50 = C50-C49 = C49-C48 = C48-C47 = C116-C115 = C115-C114 = C114-C113 =
 C113-C112 = C112-C111 = C116-C111 = C87-C82 = C87-C86 = C86-C85 = C85-C84 =
 C84-C83 = C83-C82
 1.4 with sigma of 0.02
 C104-C103 = C11-C10 = C40-C39 = C75-C74
 1.54 with sigma of 0.001
 C122-C120 = C121-C120 = C118-C117 = C119-C117 = C93-C91 = C92-C91 = C89-C88 =
 C90-C88 = C29-C27 = C28-C27 = C25-C24 = C26-C24 = C55-C53 = C54-C53 = C57-C56 =
  C58-C56
 1.54 with sigma of 0.001
 C56-C52 = C53-C48 = C24-C19 = C27-C23 = C91-C87 = C88-C83 = C120-C116 = C117-
 C112
 1.5 with sigma of 0.001
 N16A-C1F \\sim N16-C128
 with sigma of 0.001
 N8A-C64A \\sim N8-C64
 with sigma of 0.001
 N8A-C63A \\sim N8-C63
 with sigma of 0.001
 N7-C59 \\sim N7-C63 \\sim N7A-C63A \\sim N7A-C59A
 with sigma of 0.001
 C60-C59 \\sim C61-C60 \\sim C62-C61 \\sim C63-C62 \\sim C63A-C62A \\sim
C62A-C61A \\sim C61A-C60A ~
 C60A-C59A
 with sigma of 0.001
 N16-C127 \\sim N16A-C1A
 with sigma of 0.001
 N15-C123 \\sim N15-C127 \\sim N15A-C1A \\sim N15A-C1E
 with sigma of 0.001
 C124-C123 \\sim C125-C124 \\sim C126-C125 \\sim C127-C126 \\sim C1A-C1B \\sim
C1B-C1C \\sim C1D-C1C ~
 C1E-C1D
 with sigma of 0.001
3. Uiso/Uaniso restraints and constraints
All non-hydrogen atoms have similar U: within 2A with sigma of 0.01 and sigma
for terminal atoms of 0.02 within 2A
4. Others
 Sof(N8A)=Sof(N7A)=Sof(C63A)=Sof(C62A)=Sof(H62A)=Sof(C61A)=Sof(H61A)=Sof(C60A)=
 Sof(H60A)=Sof(C59A)=Sof(H59A)=Sof(C64A)=Sof(H64D)=Sof(H64E)=Sof(H64F)=1-FVAR(1)
 Sof(N8)=Sof(N7)=Sof(C63)=Sof(C62)=Sof(H62)=Sof(C61)=Sof(H61)=Sof(C60)=
 Sof(H60)=Sof(C59)=Sof(H59)=Sof(C64)=Sof(H64A)=Sof(H64B)=Sof(H64C)=FVAR(1)
 Sof(N15A)=Sof(C1A)=Sof(C1B)=Sof(H1B)=Sof(C1C)=Sof(H1C)=Sof(C1D)=Sof(H1D)=
 Sof(C1E)=Sof(H1E)=Sof(N16A)=Sof(C1F)=Sof(H1FA)=Sof(H1FB)=Sof(H1FC)=1-FVAR(2)
 Sof(N15)=Sof(C127)=Sof(C126)=Sof(H126)=Sof(C125)=Sof(H125)=Sof(C124)=
 Sof(H124)=Sof(C123)=Sof(H123)=Sof(N16)=Sof(C128)=Sof(H12G)=Sof(H12H)=Sof(H12I)=
 FVAR(2)
 Fixed X: C1F(0.839419)
 Fixed Z: C64A(0.18456)
5.a Riding coordinates:
 C1F(H1FA,H1FB,H1FC)
5.b Ternary CH refined with riding coordinates:
 C56(H56), C91(H91), C53(H53), C24(H24), C120(H120), C117(H117), C88(H88),
 C27(H27)
5.c Secondary CH2 refined with riding coordinates:
 C75(H75A,H75B), C39(H39A,H39B), C40(H40A,H40B), C74(H74A,H74B), C65(H65A,
 H65B), C10(H10O,H10P), C30(H30A,H30B), C11(H11G,H11H), C45(H45A,H45B),
 C109(H10A,H10B), C12(H12J,H12K), C1(H1A,H1F), C105(H10C,H10D), C94(H94A,H94B),
 C103(H10E,H10F), C16(H16A,H16B), C104(H10G,H10H), C106(H10I,H10J), C76(H76A,
 H76B), C107(H10K,H10L), C77(H77A,H77B), C41(H41A,H41B), C80(H80A,H80B),
 C42(H42A,H42B), C14(H14A,H14B), C43(H43A,H43B), C44(H44A,H44B), C13(H13A,H13B),
  C108(H10M,H10N), C15(H15A,H15B), C78(H78A,H78B), C79(H79A,H79B)
5.d Aromatic/amide H refined with riding coordinates:
 C46(H46), C110(H110), C126(H126), C125(H125), C124(H124), C123(H123),
 C81(H81), C17(H17), C34(H34), C72(H72), C5(H5), C37(H37), C69(H69), C8(H8),
 C98(H98), C84(H84), C51(H51), C62(H62), C61(H61), C60(H60), C59(H59), C36(H36),
  C71(H71), C100(H100), C49(H49), C101(H101), C86(H86), C50(H50), C85(H85),
 C70(H70), C20(H20), C6(H6), C99(H99), C22(H22), C7(H7), C35(H35), C113(H113),
 C21(H21), C115(H115), C114(H114), C62A(H62A), C61A(H61A), C60A(H60A),
 C59A(H59A), C1B(H1B), C1C(H1C), C1D(H1D), C1E(H1E)
5.e Fitted hexagon refined as free rotating group:
 N15(C127,C126,C125,C124,C123), N7(C63,C62,C61,C60,C59), N7A(C63A,C62A,C61A,
 C60A,C59A), N15A(C1A,C1B,C1C,C1D,C1E)
5.f Idealised Me refined as rotating group:
 C55(H55A,H55B,H55C), C89(H89A,H89B,H89C), C93(H93A,H93B,H93C), C57(H57A,H57B,
 H57C), C54(H54A,H54B,H54C), C92(H92A,H92B,H92C), C25(H25A,H25B,H25C),
 C119(H11A,H11B,H11C), C118(H11D,H11E,H11F), C90(H90A,H90B,H90C), C58(H58A,H58B,
 H58C), C29(H29A,H29B,H29C), C121(H12A,H12B,H12C), C122(H12D,H12E,H12F),
 C26(H26A,H26B,H26C), C28(H28A,H28B,H28C), C64(H64A,H64B,H64C), C128(H12G,H12H,
 H12I), C64A(H64D,H64E,H64F)
;
_olex2_submission_special_instructions 'No special instructions were received'

loop_
_space_group_symop_operation_xyz
'x, y, z'
'-x, -y, -z'

loop_
_atom_site_label
_atom_site_type_symbol
_atom_site_fract_x
_atom_site_fract_y
_atom_site_fract_z
_atom_site_U_iso_or_equiv
_atom_site_adp_type
_atom_site_occupancy
_atom_site_site_symmetry_order
_atom_site_calc_flag
_atom_site_refinement_flags_posn
_atom_site_refinement_flags_adp
_atom_site_refinement_flags_occupancy
_atom_site_disorder_assembly
_atom_site_disorder_group
Lu2 Lu 0.59745(5) 0.10065(4) 0.24705(2) 0.0920(3) Uani 1 1 d . . . . .
Lu1 Lu 0.04558(5) 0.60159(4) 0.24549(3) 0.0951(3) Uani 1 1 d . . . . .
N4 N 0.3458(9) 0.5845(6) 0.2583(5) 0.088(3) Uani 1 1 d . U . . .
N9 N 0.2889(9) 0.0894(6) 0.2590(4) 0.083(2) Uani 1 1 d . U . . .
N6 N 0.0426(9) 0.5299(6) 0.3420(4) 0.083(3) Uani 1 1 d . U . . .
N11 N 0.5420(9) 0.0280(6) 0.3429(4) 0.081(3) Uani 1 1 d . U . . .
N2 N 0.1431(8) 0.8289(6) 0.3796(4) 0.098(3) Uani 1 1 d D U . . .
N5 N 0.4921(7) 0.5390(5) 0.1373(3) 0.088(3) Uani 1 1 d D U . . .
N3 N 0.0864(10) 0.6826(7) 0.1499(4) 0.086(3) Uani 1 1 d . U . . .
C38 C 0.3800(12) 0.6001(8) 0.3021(6) 0.092(3) Uani 1 1 d . U . . .
N1 N 0.2330(10) 0.7673(6) 0.2559(4) 0.090(3) Uani 1 1 d . U . . .
N12 N 0.4000(10) 0.2657(6) 0.2574(5) 0.093(3) Uani 1 1 d . U . . .
N10 N 0.2121(9) 0.0387(5) 0.1416(4) 0.108(3) Uani 1 1 d D U . . .
C4 C 0.3075(12) 0.7792(8) 0.1691(6) 0.089(3) Uani 1 1 d . U . . .
C33 C 0.3044(10) 0.5799(8) 0.3468(6) 0.080(3) Uani 1 1 d . U . . .
N14 N 0.6144(9) 0.1830(6) 0.1535(4) 0.087(3) Uani 1 1 d . U . . .
N13 N 0.4232(8) 0.3304(6) 0.3774(4) 0.102(3) Uani 1 1 d D U . . .
C68 C 0.2773(11) 0.0789(8) 0.3493(6) 0.083(3) Uani 1 1 d . U . . .
C73 C 0.2279(11) 0.0993(8) 0.3028(6) 0.083(3) Uani 1 1 d . U . . .
C32 C 0.2199(10) 0.5488(7) 0.3317(5) 0.074(3) Uani 1 1 d . U . . .
C31 C 0.2485(11) 0.5515(7) 0.2755(6) 0.079(3) Uani 1 1 d . U . . .
C75 C 0.2131(12) 0.0276(6) 0.2011(4) 0.102(3) Uani 1 1 d D U . . .
H75A H 0.249783 -0.017761 0.217567 0.122 Uiso 1 1 calc R U . . .
H75B H 0.145611 0.019979 0.221120 0.122 Uiso 1 1 calc R U . . .
C82 C 0.6103(11) 0.0025(8) 0.3830(5) 0.088(3) Uani 1 1 d D U . . .
C3 C 0.2046(12) 0.7511(8) 0.1756(5) 0.085(3) Uani 1 1 d . U . . .
C97 C 0.3752(12) 0.2812(8) 0.1695(6) 0.090(3) Uani 1 1 d . U . . .
C46 C 0.1247(11) 0.5313(7) 0.3621(6) 0.078(3) Uani 1 1 d . U . . .
H46 H 0.119099 0.519523 0.400358 0.094 Uiso 1 1 calc R U . . .
C67 C 0.3715(10) 0.0525(7) 0.3316(5) 0.074(3) Uani 1 1 d . U . . .
C47 C -0.0472(11) 0.5043(8) 0.3810(5) 0.089(3) Uani 1 1 d D U . . .
C110 C 0.5421(11) 0.2307(8) 0.1401(6) 0.084(3) Uani 1 1 d . U . . .
H110 H 0.537353 0.250537 0.102418 0.100 Uiso 1 1 calc R U . . .
C66 C 0.3729(12) 0.0554(7) 0.2761(5) 0.084(3) Uani 1 1 d . U . . .
C83 C 0.6527(11) -0.0690(7) 0.3877(5) 0.104(3) Uani 1 1 d D U . . .
C39 C 0.4005(11) 0.5994(6) 0.2044(5) 0.093(3) Uani 1 1 d D U . . .
H39A H 0.449217 0.641802 0.197131 0.112 Uiso 1 1 calc R U . . .
H39B H 0.355326 0.616220 0.177387 0.112 Uiso 1 1 calc R U . . .
N15 N 0.7658(19) 0.077(2) 0.2647(14) 0.152(5) Uani 0.401(13) 1 d DG U P A 1
C127 C 0.774(2) 0.024(3) 0.2360(16) 0.156(5) Uani 0.401(13) 1 d DG U P A 1
C126 C 0.855(3) -0.023(2) 0.2382(17) 0.161(5) Uani 0.401(13) 1 d DG U P A 1
H126 H 0.860511 -0.058329 0.219015 0.193 Uiso 0.401(13) 1 calc R U P A 1
C125 C 0.928(2) -0.0168(19) 0.2692(15) 0.163(6) Uani 0.401(13) 1 d DG U P A 1
H125 H 0.982854 -0.048108 0.270651 0.196 Uiso 0.401(13) 1 calc R U P A 1
C124 C 0.920(2) 0.036(2) 0.2979(12) 0.158(6) Uani 0.401(13) 1 d DG U P A 1
H124 H 0.969478 0.040298 0.318565 0.189 Uiso 0.401(13) 1 calc R U P A 1
C123 C 0.839(2) 0.0830(18) 0.2956(13) 0.156(6) Uani 0.401(13) 1 d DG U P A 1
H123 H 0.833758 0.118483 0.314843 0.187 Uiso 0.401(13) 1 calc R U P A 1
C9 C 0.3243(13) 0.7857(8) 0.2185(6) 0.092(3) Uani 1 1 d . U . . .
N8 N -0.130(2) 0.6128(13) 0.2645(11) 0.154(5) Uani 0.569(13) 1 d D U P B 1
C40 C 0.4549(10) 0.5288(6) 0.1963(4) 0.091(3) Uani 1 1 d D U . . .
H40A H 0.510642 0.519554 0.216776 0.109 Uiso 1 1 calc R U . . .
H40B H 0.409607 0.483228 0.211671 0.109 Uiso 1 1 calc R U . . .
N16 N 0.691(2) 0.0166(19) 0.2126(11) 0.155(5) Uani 0.401(13) 1 d D U P A 1
C74 C 0.2639(11) 0.1012(6) 0.2040(5) 0.092(3) Uani 1 1 d D U . . .
H74A H 0.324080 0.115218 0.176840 0.111 Uiso 1 1 calc R U . . .
H74B H 0.219568 0.143871 0.194871 0.111 Uiso 1 1 calc R U . . .
C52 C -0.0929(10) 0.4335(7) 0.3860(5) 0.098(3) Uani 1 1 d D U . . .
C2 C 0.1625(13) 0.7483(8) 0.2309(6) 0.088(3) Uani 1 1 d . U . . .
C81 C 0.4484(11) 0.0322(7) 0.3631(5) 0.081(3) Uani 1 1 d . U . . .
H81 H 0.432309 0.020696 0.401344 0.098 Uiso 1 1 calc R U . . .
C96 C 0.4717(12) 0.2551(8) 0.1757(6) 0.088(3) Uani 1 1 d . U . . .
C17 C 0.1639(12) 0.7290(8) 0.1378(6) 0.086(3) Uani 1 1 d . U . . .
H17 H 0.193723 0.748549 0.100782 0.103 Uiso 1 1 calc R U . . .
C65 C 0.4493(11) 0.0320(7) 0.2416(5) 0.086(3) Uani 1 1 d . U . . .
H65A H 0.435906 0.046941 0.203665 0.104 Uiso 1 1 calc R U . . .
H65B H 0.455946 -0.023832 0.255409 0.104 Uiso 1 1 calc R U . . .
C34 C 0.3216(12) 0.5900(8) 0.3967(6) 0.093(3) Uani 1 1 d . U . . .
H34 H 0.271693 0.577150 0.427526 0.111 Uiso 1 1 calc R U . . .
C95 C 0.4882(13) 0.2484(8) 0.2313(6) 0.091(3) Uani 1 1 d . U . . .
C72 C 0.1376(12) 0.1311(9) 0.3051(7) 0.102(4) Uani 1 1 d . U . . .
H72 H 0.107960 0.148830 0.273227 0.122 Uiso 1 1 calc R U . . .
C10 C 0.2185(11) 0.7637(6) 0.3132(5) 0.089(3) Uani 1 1 d D U . . .
H10O H 0.281153 0.752921 0.327427 0.106 Uiso 1 1 calc R U . . .
H10P H 0.170972 0.721247 0.334778 0.106 Uiso 1 1 calc R U . . .
C30 C 0.1912(10) 0.5268(8) 0.2421(5) 0.087(4) Uani 1 1 d . U . . .
H30A H 0.174343 0.471408 0.257548 0.104 Uiso 1 1 calc R U . . .
H30B H 0.225888 0.538908 0.204339 0.104 Uiso 1 1 calc R U . . .
C11 C 0.1803(12) 0.8399(6) 0.3205(4) 0.102(3) Uani 1 1 d D U . . .
H11G H 0.233831 0.879728 0.306758 0.123 Uiso 1 1 calc R U . . .
H11H H 0.126964 0.857370 0.298706 0.123 Uiso 1 1 calc R U . . .
C102 C 0.3258(13) 0.2854(8) 0.2213(6) 0.095(3) Uani 1 1 d . U . . .
C56 C -0.0413(9) 0.3822(7) 0.3564(5) 0.105(4) Uani 1 1 d D U . . .
H56 H -0.008017 0.415263 0.319846 0.126 Uiso 1 1 calc R U . . .
C18 C 0.0482(12) 0.6675(9) 0.1045(6) 0.105(3) Uani 1 1 d D U . . .
C91 C 0.5892(9) 0.1240(6) 0.4105(5) 0.098(4) Uani 1 1 d D U . . .
H91 H 0.546788 0.134816 0.381502 0.117 Uiso 1 1 calc R U . . .
C5 C 0.3886(13) 0.7958(8) 0.1276(6) 0.099(4) Uani 1 1 d . U . . .
H5 H 0.380198 0.791809 0.093477 0.119 Uiso 1 1 calc R U . . .
C87 C 0.6373(10) 0.0490(7) 0.4126(5) 0.089(3) Uani 1 1 d D U . . .
C37 C 0.4734(12) 0.6293(9) 0.3028(7) 0.106(4) Uani 1 1 d . U . . .
H37 H 0.523837 0.641493 0.272322 0.127 Uiso 1 1 calc R U . . .
C69 C 0.2341(11) 0.0875(8) 0.3981(6) 0.094(3) Uani 1 1 d . U . . .
H69 H 0.265586 0.073331 0.429445 0.112 Uiso 1 1 calc R U . . .
C19 C 0.1072(10) 0.6255(9) 0.0764(6) 0.115(4) Uani 1 1 d D U . . .
C8 C 0.4135(13) 0.8099(8) 0.2276(7) 0.105(4) Uani 1 1 d . U . . .
H8 H 0.421198 0.816286 0.261195 0.126 Uiso 1 1 calc R U . . .
C53 C -0.0354(9) 0.6283(6) 0.4090(5) 0.106(4) Uani 1 1 d D U . . .
H53 H 0.022770 0.640742 0.379635 0.128 Uiso 1 1 calc R U . . .
C98 C 0.3220(13) 0.2963(8) 0.1247(7) 0.107(4) Uani 1 1 d . U . . .
H98 H 0.352191 0.293726 0.090611 0.128 Uiso 1 1 calc R U . . .
C24 C 0.2113(9) 0.6016(6) 0.0843(6) 0.114(4) Uani 1 1 d D U . . .
H24 H 0.225603 0.612671 0.117239 0.136 Uiso 1 1 calc R U . . .
C120 C 0.5363(9) 0.1086(6) 0.0776(6) 0.114(4) Uani 1 1 d D U . . .
H120 H 0.502998 0.114519 0.112332 0.137 Uiso 1 1 calc R U . . .
C111 C 0.6777(12) 0.1702(8) 0.1071(6) 0.098(3) Uani 1 1 d D U . . .
C84 C 0.7259(12) -0.0941(10) 0.4209(6) 0.117(4) Uani 1 1 d D U . . .
H84 H 0.756031 -0.140748 0.423264 0.140 Uiso 1 1 calc R U . . .
C45 C 0.5255(12) 0.4629(6) 0.1341(4) 0.106(4) Uani 1 1 d D U . . .
H45A H 0.472843 0.422990 0.152052 0.127 Uiso 1 1 calc R U . . .
H45B H 0.583352 0.448281 0.152578 0.127 Uiso 1 1 calc R U . . .
C55 C 0.0015(13) 0.6179(10) 0.4646(5) 0.129(6) Uani 1 1 d D U . . .
H55A H -0.051339 0.594395 0.494769 0.193 Uiso 1 1 calc R U . . .
H55B H 0.021466 0.667663 0.465824 0.193 Uiso 1 1 calc R U . . .
H55C H 0.057203 0.585005 0.467869 0.193 Uiso 1 1 calc R U . . .
C23 C -0.0486(12) 0.6898(9) 0.0946(6) 0.115(4) Uani 1 1 d D U . . .
C51 C -0.1850(11) 0.4122(10) 0.4209(6) 0.114(4) Uani 1 1 d D U . . .
H51 H -0.218207 0.365666 0.425041 0.137 Uiso 1 1 calc R U . . .
C109 C 0.4825(12) 0.3960(7) 0.3810(5) 0.123(4) Uani 1 1 d D U . . .
H10A H 0.449610 0.444270 0.366888 0.147 Uiso 1 1 calc R U . . .
H10B H 0.547959 0.400652 0.358918 0.147 Uiso 1 1 calc R U . . .
N7 N -0.0591(17) 0.5252(12) 0.2194(10) 0.152(5) Uani 0.569(13) 1 d DG U P B 1
C63 C -0.146(2) 0.5447(13) 0.2469(11) 0.154(5) Uani 0.569(13) 1 d DG U P B 1
C62 C -0.2348(17) 0.5027(17) 0.2537(11) 0.158(5) Uani 0.569(13) 1 d DG U P B 1
H62 H -0.292949 0.515703 0.272082 0.189 Uiso 0.569(13) 1 calc R U P B 1
C61 C -0.2369(16) 0.4411(15) 0.2332(10) 0.159(6) Uani 0.569(13) 1 d DG U P B 1
H61 H -0.296373 0.412933 0.237797 0.191 Uiso 0.569(13) 1 calc R U P B 1
C60 C -0.150(2) 0.4216(11) 0.2058(9) 0.160(6) Uani 0.569(13) 1 d DG U P B 1
H60 H -0.151418 0.380392 0.192029 0.192 Uiso 0.569(13) 1 calc R U P B 1
C59 C -0.0611(17) 0.4637(13) 0.1989(9) 0.160(5) Uani 0.569(13) 1 d DG U P B 1
H59 H -0.003038 0.450621 0.180545 0.192 Uiso 0.569(13) 1 calc R U P B 1
C12 C 0.0817(11) 0.8948(7) 0.3832(4) 0.108(4) Uani 1 1 d D U . . .
H12J H 0.028258 0.899219 0.361364 0.129 Uiso 1 1 calc R U . . .
H12K H 0.122400 0.942894 0.368417 0.129 Uiso 1 1 calc R U . . .
C36 C 0.4856(13) 0.6390(9) 0.3529(7) 0.109(4) Uani 1 1 d . U . . .
H36 H 0.546156 0.660146 0.355468 0.131 Uiso 1 1 calc R U . . .
C1 C 0.0613(12) 0.7308(9) 0.2548(6) 0.103(4) Uani 1 1 d . U . . .
H1A H 0.017478 0.767140 0.233912 0.123 Uiso 1 1 calc R U . . .
H1F H 0.049557 0.728690 0.293344 0.123 Uiso 1 1 calc R U . . .
C105 C 0.3216(8) 0.3277(9) 0.4083(4) 0.111(4) Uani 1 1 d D U . . .
H10C H 0.280388 0.288056 0.403167 0.133 Uiso 1 1 calc R U . . .
H10D H 0.291963 0.377388 0.393835 0.133 Uiso 1 1 calc R U . . .
C71 C 0.0898(13) 0.1375(9) 0.3539(7) 0.107(4) Uani 1 1 d . U . . .
H71 H 0.024960 0.153896 0.356698 0.129 Uiso 1 1 calc R U . . .
C48 C -0.0855(10) 0.5545(7) 0.4100(6) 0.102(3) Uani 1 1 d D U . . .
C94 C 0.5724(13) 0.2252(8) 0.2579(6) 0.103(4) Uani 1 1 d . U . . .
H94A H 0.558819 0.221134 0.296848 0.124 Uiso 1 1 calc R U . . .
H94B H 0.629539 0.260885 0.239712 0.124 Uiso 1 1 calc R U . . .
C103 C 0.3804(11) 0.2640(6) 0.3144(6) 0.100(3) Uani 1 1 d D U . . .
H10E H 0.414865 0.221927 0.337299 0.119 Uiso 1 1 calc R U . . .
H10F H 0.309481 0.254816 0.327952 0.119 Uiso 1 1 calc R U . . .
C100 C 0.1800(15) 0.3205(9) 0.1829(8) 0.122(4) Uani 1 1 d . U . . .
H100 H 0.113831 0.334064 0.186480 0.147 Uiso 1 1 calc R U . . .
C16 C 0.2295(9) 0.8265(9) 0.4089(4) 0.114(4) Uani 1 1 d D U . . .
H16A H 0.266789 0.876180 0.393875 0.136 Uiso 1 1 calc R U . . .
H16B H 0.273404 0.786740 0.403338 0.136 Uiso 1 1 calc R U . . .
C49 C -0.1773(10) 0.5307(9) 0.4447(6) 0.106(4) Uani 1 1 d D U . . .
H49 H -0.205647 0.561791 0.464623 0.128 Uiso 1 1 calc R U . . .
C101 C 0.2299(13) 0.3067(8) 0.2278(7) 0.113(4) Uani 1 1 d . U . . .
H101 H 0.199287 0.311822 0.261177 0.135 Uiso 1 1 calc R U . . .
C89 C 0.5192(10) -0.1622(9) 0.3880(7) 0.118(5) Uani 1 1 d D U . . .
H89A H 0.526053 -0.195431 0.424727 0.178 Uiso 1 1 calc R U . . .
H89B H 0.496813 -0.192697 0.367506 0.178 Uiso 1 1 calc R U . . .
H89C H 0.471547 -0.123969 0.390478 0.178 Uiso 1 1 calc R U . . .
C104 C 0.4157(11) 0.3418(6) 0.3185(4) 0.097(3) Uani 1 1 d D U . . .
H10G H 0.480110 0.358882 0.295601 0.117 Uiso 1 1 calc R U . . .
H10H H 0.368639 0.381307 0.305530 0.117 Uiso 1 1 calc R U . . .
C117 C 0.8140(10) 0.2342(7) 0.1346(6) 0.121(4) Uani 1 1 d D U . . .
H117 H 0.774129 0.212931 0.171633 0.146 Uiso 1 1 calc R U . . .
C88 C 0.6207(8) -0.1211(6) 0.3580(6) 0.109(4) Uani 1 1 d D U . . .
H88 H 0.609161 -0.086850 0.321455 0.131 Uiso 1 1 calc R U . . .
C86 C 0.7097(11) 0.0212(9) 0.4475(6) 0.103(4) Uani 1 1 d D U . . .
H86 H 0.728271 0.050015 0.468680 0.124 Uiso 1 1 calc R U . . .
C112 C 0.7765(11) 0.1915(8) 0.1000(5) 0.110(3) Uani 1 1 d D U . . .
C50 C -0.2272(12) 0.4611(9) 0.4499(6) 0.116(4) Uani 1 1 d D U . . .
H50 H -0.288700 0.447056 0.472591 0.139 Uiso 1 1 calc R U . . .
C85 C 0.7531(12) -0.0480(9) 0.4506(6) 0.116(4) Uani 1 1 d D U . . .
H85 H 0.801975 -0.064462 0.473075 0.139 Uiso 1 1 calc R U . . .
C70 C 0.1400(12) 0.1189(8) 0.3985(6) 0.100(4) Uani 1 1 d . U . . .
H70 H 0.109928 0.127638 0.430707 0.120 Uiso 1 1 calc R U . . .
C116 C 0.6428(9) 0.1335(9) 0.0742(6) 0.104(3) Uani 1 1 d D U . . .
C20 C 0.0653(14) 0.6069(11) 0.0361(7) 0.131(4) Uani 1 1 d D U . . .
H20 H 0.102624 0.579213 0.016172 0.157 Uiso 1 1 calc R U . . .
C93 C 0.5210(12) 0.1197(10) 0.4649(5) 0.126(6) Uani 1 1 d D U . . .
H93A H 0.474375 0.075921 0.475399 0.189 Uiso 1 1 calc R U . . .
H93B H 0.485335 0.166557 0.459284 0.189 Uiso 1 1 calc R U . . .
H93C H 0.560602 0.113929 0.493739 0.189 Uiso 1 1 calc R U . . .
C6 C 0.4827(14) 0.8184(9) 0.1340(7) 0.110(4) Uani 1 1 d . U . . .
H6 H 0.536456 0.828726 0.105370 0.131 Uiso 1 1 calc R U . . .
C99 C 0.2252(14) 0.3149(9) 0.1324(8) 0.123(4) Uani 1 1 d . U . . .
H99 H 0.188535 0.323993 0.103299 0.147 Uiso 1 1 calc R U . . .
C106 C 0.3255(12) 0.3096(8) 0.4707(4) 0.121(4) Uani 1 1 d D U . . .
H10I H 0.258615 0.307165 0.490709 0.146 Uiso 1 1 calc R U . . .
H10J H 0.354213 0.259635 0.485399 0.146 Uiso 1 1 calc R U . . .
C22 C -0.0800(14) 0.6661(10) 0.0532(7) 0.126(4) Uani 1 1 d D U . . .
H22 H -0.143799 0.678785 0.045336 0.151 Uiso 1 1 calc R U . . .
C76 C 0.1353(11) 0.0925(9) 0.1189(5) 0.131(4) Uani 1 1 d D U . . .
H76A H 0.146837 0.142296 0.123660 0.158 Uiso 1 1 calc R U . . .
H76B H 0.069828 0.071498 0.138914 0.158 Uiso 1 1 calc R U . . .
C107 C 0.3893(9) 0.3739(8) 0.4783(6) 0.125(4) Uani 1 1 d D U . . .
H10K H 0.357508 0.423112 0.466810 0.150 Uiso 1 1 calc R U . . .
H10L H 0.396642 0.361281 0.517103 0.150 Uiso 1 1 calc R U . . .
C77 C 0.1394(16) 0.1037(7) 0.0567(5) 0.141(4) Uani 1 1 d D U . . .
H77A H 0.089574 0.139271 0.041544 0.169 Uiso 1 1 calc R U . . .
H77B H 0.204467 0.125390 0.036476 0.169 Uiso 1 1 calc R U . . .
C57 C 0.0385(11) 0.3365(9) 0.3888(6) 0.126(5) Uani 1 1 d D U . . .
H57A H 0.079071 0.371385 0.398650 0.189 Uiso 1 1 calc R U . . .
H57B H 0.079581 0.312262 0.366012 0.189 Uiso 1 1 calc R U . . .
H57C H 0.006629 0.297275 0.421971 0.189 Uiso 1 1 calc R U . . .
C54 C -0.1055(12) 0.6962(8) 0.3952(7) 0.133(6) Uani 1 1 d D U . . .
H54A H -0.153536 0.692160 0.427422 0.200 Uiso 1 1 calc R U . . .
H54B H -0.139406 0.694346 0.365417 0.200 Uiso 1 1 calc R U . . .
H54C H -0.067334 0.744592 0.384015 0.200 Uiso 1 1 calc R U . . .
C7 C 0.4916(14) 0.8244(9) 0.1839(7) 0.116(4) Uani 1 1 d . U . . .
H7 H 0.553785 0.839053 0.189288 0.139 Uiso 1 1 calc R U . . .
C41 C 0.5754(9) 0.5984(7) 0.1164(4) 0.100(3) Uani 1 1 d D U . . .
H41A H 0.630487 0.580848 0.136692 0.120 Uiso 1 1 calc R U . . .
H41B H 0.553971 0.646635 0.121580 0.120 Uiso 1 1 calc R U . . .
C80 C 0.1866(14) -0.0391(6) 0.1395(5) 0.125(4) Uani 1 1 d D U . . .
H80A H 0.119532 -0.056001 0.158937 0.150 Uiso 1 1 calc R U . . .
H80B H 0.232231 -0.076356 0.157722 0.150 Uiso 1 1 calc R U . . .
C92 C 0.6607(12) 0.1958(8) 0.3956(6) 0.133(6) Uani 1 1 d D U . . .
H92A H 0.708236 0.185513 0.420922 0.200 Uiso 1 1 calc R U . . .
H92B H 0.623264 0.239556 0.398284 0.200 Uiso 1 1 calc R U . . .
H92C H 0.695002 0.207063 0.358330 0.200 Uiso 1 1 calc R U . . .
C35 C 0.4116(13) 0.6186(9) 0.3991(7) 0.105(4) Uani 1 1 d . U . . .
H35 H 0.424182 0.624796 0.432013 0.126 Uiso 1 1 calc R U . . .
C42 C 0.6088(13) 0.6114(7) 0.0541(4) 0.119(4) Uani 1 1 d D U . . .
H42A H 0.554715 0.631540 0.033525 0.143 Uiso 1 1 calc R U . . .
H42B H 0.664883 0.648895 0.039778 0.143 Uiso 1 1 calc R U . . .
C14 C 0.1228(10) 0.8719(9) 0.4794(6) 0.128(4) Uani 1 1 d D U . . .
H14A H 0.160470 0.921107 0.468556 0.154 Uiso 1 1 calc R U . . .
H14B H 0.094534 0.858409 0.518325 0.154 Uiso 1 1 calc R U . . .
C25 C 0.2908(11) 0.6473(9) 0.0352(6) 0.124(5) Uani 1 1 d D U . . .
H25A H 0.285064 0.631994 0.003456 0.187 Uiso 1 1 calc R U . . .
H25B H 0.355903 0.636425 0.045295 0.187 Uiso 1 1 calc R U . . .
H25C H 0.281008 0.701983 0.026329 0.187 Uiso 1 1 calc R U . . .
C43 C 0.6389(10) 0.5333(6) 0.0469(6) 0.121(4) Uani 1 1 d D U . . .
H43A H 0.696174 0.515301 0.065186 0.146 Uiso 1 1 calc R U . . .
H43B H 0.657394 0.540324 0.007679 0.146 Uiso 1 1 calc R U . . .
C113 C 0.8452(13) 0.1788(10) 0.0580(6) 0.121(4) Uani 1 1 d D U . . .
H113 H 0.912575 0.192621 0.053283 0.145 Uiso 1 1 calc R U . . .
C21 C -0.0276(14) 0.6270(11) 0.0239(8) 0.133(4) Uani 1 1 d D U . . .
H21 H -0.053140 0.613992 -0.003695 0.160 Uiso 1 1 calc R U . . .
C44 C 0.5518(11) 0.4722(8) 0.0720(4) 0.115(4) Uani 1 1 d D U . . .
H44A H 0.494668 0.489024 0.053325 0.138 Uiso 1 1 calc R U . . .
H44B H 0.571071 0.422919 0.067696 0.138 Uiso 1 1 calc R U . . .
C27 C -0.1044(9) 0.7392(7) 0.1244(7) 0.129(4) Uani 1 1 d D U . . .
H27 H -0.087616 0.722825 0.162105 0.155 Uiso 1 1 calc R U . . .
C13 C 0.0379(10) 0.8810(10) 0.4444(4) 0.123(4) Uani 1 1 d D U . . .
H13A H -0.005611 0.834433 0.458536 0.148 Uiso 1 1 calc R U . . .
H13B H -0.001198 0.924561 0.447280 0.148 Uiso 1 1 calc R U . . .
C119 C 0.9235(9) 0.2256(12) 0.1438(8) 0.151(7) Uani 1 1 d D U . . .
H11A H 0.939727 0.172101 0.151904 0.227 Uiso 1 1 calc R U . . .
H11B H 0.933114 0.242544 0.174325 0.227 Uiso 1 1 calc R U . . .
H11C H 0.966034 0.256813 0.110730 0.227 Uiso 1 1 calc R U . . .
C108 C 0.4922(10) 0.3799(10) 0.4425(4) 0.124(4) Uani 1 1 d D U . . .
H10M H 0.525507 0.331705 0.456084 0.148 Uiso 1 1 calc R U . . .
H10N H 0.532747 0.421458 0.445721 0.148 Uiso 1 1 calc R U . . .
C15 C 0.1932(12) 0.8087(8) 0.4715(4) 0.121(4) Uani 1 1 d D U . . .
H15A H 0.158275 0.758104 0.486943 0.145 Uiso 1 1 calc R U . . .
H15B H 0.249637 0.807900 0.490682 0.145 Uiso 1 1 calc R U . . .
C78 C 0.1194(13) 0.0239(7) 0.0509(7) 0.146(4) Uani 1 1 d D U . . .
H78A H 0.125625 0.029201 0.011792 0.175 Uiso 1 1 calc R U . . .
H78B H 0.051870 0.004820 0.068227 0.175 Uiso 1 1 calc R U . . .
C118 C 0.7914(15) 0.3209(7) 0.1133(7) 0.136(6) Uani 1 1 d D U . . .
H11D H 0.836122 0.346736 0.079678 0.204 Uiso 1 1 calc R U . . .
H11E H 0.799968 0.344191 0.140942 0.204 Uiso 1 1 calc R U . . .
H11F H 0.723936 0.325939 0.106039 0.204 Uiso 1 1 calc R U . . .
C90 C 0.6944(12) -0.1807(9) 0.3470(7) 0.143(6) Uani 1 1 d D U . . .
H90A H 0.754938 -0.153919 0.324867 0.215 Uiso 1 1 calc R U . . .
H90B H 0.665398 -0.209675 0.327406 0.215 Uiso 1 1 calc R U . . .
H90C H 0.708724 -0.215560 0.381688 0.215 Uiso 1 1 calc R U . . .
C58 C -0.1143(12) 0.3244(9) 0.3476(7) 0.140(6) Uani 1 1 d D U . . .
H58A H -0.152375 0.294828 0.382756 0.210 Uiso 1 1 calc R U . . .
H58B H -0.077640 0.289928 0.331583 0.210 Uiso 1 1 calc R U . . .
H58C H -0.158569 0.352551 0.323080 0.210 Uiso 1 1 calc R U . . .
C115 C 0.7080(13) 0.1215(9) 0.0321(6) 0.115(4) Uani 1 1 d D U . . .
H115 H 0.684977 0.097769 0.008932 0.138 Uiso 1 1 calc R U . . .
C114 C 0.8074(13) 0.1443(10) 0.0238(7) 0.122(4) Uani 1 1 d D U . . .
H114 H 0.850183 0.136360 -0.005350 0.146 Uiso 1 1 calc R U . . .
C29 C -0.0660(14) 0.8244(7) 0.0959(7) 0.149(7) Uani 1 1 d D U . . .
H29A H -0.012677 0.835174 0.113369 0.224 Uiso 1 1 calc R U . . .
H29B H -0.119240 0.858197 0.099140 0.224 Uiso 1 1 calc R U . . .
H29C H -0.042105 0.833064 0.057256 0.224 Uiso 1 1 calc R U . . .
C121 C 0.5140(16) 0.0226(7) 0.0850(7) 0.153(6) Uani 1 1 d D U . . .
H12A H 0.540905 0.012448 0.051512 0.229 Uiso 1 1 calc R U . . .
H12B H 0.443227 0.011859 0.092566 0.229 Uiso 1 1 calc R U . . .
H12C H 0.543969 -0.009963 0.115395 0.229 Uiso 1 1 calc R U . . .
C122 C 0.4824(13) 0.1638(9) 0.0327(6) 0.138(6) Uani 1 1 d D U . . .
H12D H 0.495928 0.216575 0.030337 0.207 Uiso 1 1 calc R U . . .
H12E H 0.411943 0.151827 0.042218 0.207 Uiso 1 1 calc R U . . .
H12F H 0.505816 0.157515 -0.002593 0.207 Uiso 1 1 calc R U . . .
C79 C 0.1935(13) -0.0349(9) 0.0784(5) 0.145(4) Uani 1 1 d D U . . .
H79A H 0.177643 -0.085715 0.076538 0.174 Uiso 1 1 calc R U . . .
H79B H 0.260722 -0.018549 0.059069 0.174 Uiso 1 1 calc R U . . .
C26 C 0.2296(14) 0.5151(7) 0.0936(7) 0.134(6) Uani 1 1 d D U . . .
H26A H 0.242556 0.506743 0.058395 0.201 Uiso 1 1 calc R U . . .
H26B H 0.171759 0.484091 0.115661 0.201 Uiso 1 1 calc R U . . .
H26C H 0.285990 0.500636 0.112683 0.201 Uiso 1 1 calc R U . . .
C28 C -0.2186(9) 0.7303(13) 0.1302(8) 0.168(7) Uani 1 1 d D U . . .
H28A H -0.239842 0.760478 0.095916 0.252 Uiso 1 1 calc R U . . .
H28B H -0.249060 0.748306 0.159596 0.252 Uiso 1 1 calc R U . . .
H28C H -0.238124 0.676571 0.138651 0.252 Uiso 1 1 calc R U . . .
C64 C -0.210(2) 0.639(2) 0.2855(13) 0.162(8) Uani 0.569(13) 1 d D U P B 1
H64A H -0.193297 0.665389 0.309911 0.243 Uiso 0.569(13) 1 calc R U P B 1
H64B H -0.257201 0.596482 0.305961 0.243 Uiso 0.569(13) 1 calc R U P B 1
H64C H -0.239708 0.674709 0.256012 0.243 Uiso 0.569(13) 1 calc R U P B 1
C128 C 0.704(4) -0.0236(19) 0.1750(12) 0.155(8) Uani 0.401(13) 1 d D U P A 1
H12G H 0.650726 -0.062051 0.183706 0.233 Uiso 0.401(13) 1 calc R U P A 1
H12H H 0.766486 -0.048760 0.177173 0.233 Uiso 0.401(13) 1 calc R U P A 1
H12I H 0.704779 0.011971 0.138036 0.233 Uiso 0.401(13) 1 calc R U P A 1
N8A N -0.028(2) 0.5081(16) 0.2154(12) 0.153(5) Uani 0.431(13) 1 d D U P B 2
N7A N -0.1336(18) 0.5839(17) 0.2625(15) 0.155(5) Uani 0.431(13) 1 d DG U P B 2
C63A C -0.128(2) 0.532(2) 0.2327(15) 0.154(5) Uani 0.431(13) 1 d DG U P B 2
C62A C -0.213(3) 0.489(2) 0.2333(15) 0.157(5) Uani 0.431(13) 1 d DG U P B 2
H62A H -0.209873 0.455039 0.213334 0.189 Uiso 0.431(13) 1 calc R U P B 2
C61A C -0.303(2) 0.4981(18) 0.2638(14) 0.159(6) Uani 0.431(13) 1 d DG U P B 2
H61A H -0.360085 0.469379 0.264248 0.191 Uiso 0.431(13) 1 calc R U P B 2
C60A C -0.3085(18) 0.5496(19) 0.2937(12) 0.155(6) Uani 0.431(13) 1 d DG U P B 2
H60A H -0.368669 0.555313 0.314091 0.186 Uiso 0.431(13) 1 calc R U P B 2
C59A C -0.224(2) 0.5925(17) 0.2930(13) 0.157(6) Uani 0.431(13) 1 d DG U P B 2
H59A H -0.227040 0.626908 0.313021 0.188 Uiso 0.431(13) 1 calc R U P B 2
C64A C -0.016(4) 0.4638(17) 0.184560 0.167(8) Uani 0.431(13) 1 d D U P B 2
H64D H 0.024232 0.421626 0.200585 0.250 Uiso 0.431(13) 1 calc R U P B 2
H64E H 0.015633 0.493558 0.147886 0.250 Uiso 0.431(13) 1 calc R U P B 2
H64F H -0.080184 0.443365 0.182453 0.250 Uiso 0.431(13) 1 calc R U P B 2
N15A N 0.7143(15) 0.0149(12) 0.2256(9) 0.152(5) Uani 0.599(13) 1 d DG U P A 2
C1A C 0.790(2) 0.0374(13) 0.2491(11) 0.155(5) Uani 0.599(13) 1 d DG U P A 2
C1B C 0.8797(19) 0.0009(17) 0.2495(12) 0.161(5) Uani 0.599(13) 1 d DG U P A 2
H1B H 0.930173 0.015971 0.265241 0.194 Uiso 0.599(13) 1 calc R U P A 2
C1C C 0.8944(15) -0.0581(14) 0.2264(10) 0.164(6) Uani 0.599(13) 1 d DG U P A 2
H1C H 0.954662 -0.082523 0.226670 0.197 Uiso 0.599(13) 1 calc R U P A 2
C1D C 0.8191(19) -0.0806(11) 0.2029(8) 0.158(6) Uani 0.599(13) 1 d DG U P A 2
H1D H 0.828869 -0.120090 0.187404 0.190 Uiso 0.599(13) 1 calc R U P A 2
C1E C 0.7290(16) -0.0441(13) 0.2024(8) 0.159(6) Uani 0.599(13) 1 d DG U P A 2
H1E H 0.678584 -0.059164 0.186708 0.191 Uiso 0.599(13) 1 calc R U P A 2
N16A N 0.7643(19) 0.0980(13) 0.2688(10) 0.152(5) Uani 0.599(13) 1 d D U P A 2
C1F C 0.839419 0.1233(19) 0.2908(12) 0.159(7) Uani 0.599(13) 1 d D U P A 2
H1FA H 0.872990 0.167977 0.262317 0.238 Uiso 0.599(13) 1 d R U P A 2
H1FB H 0.887670 0.087417 0.306367 0.238 Uiso 0.599(13) 1 d R U P A 2
H1FC H 0.801630 0.139277 0.319427 0.238 Uiso 0.599(13) 1 d R U P A 2

loop_
_atom_site_aniso_label
_atom_site_aniso_U_11
_atom_site_aniso_U_22
_atom_site_aniso_U_33
_atom_site_aniso_U_23
_atom_site_aniso_U_13
_atom_site_aniso_U_12
Lu2 0.1028(6) 0.0921(5) 0.0660(4) -0.0129(3) 0.0031(3) 0.0140(4)
Lu1 0.0992(6) 0.0986(5) 0.0716(4) -0.0086(4) -0.0086(4) 0.0056(4)
N4 0.096(6) 0.083(5) 0.070(5) -0.021(4) 0.020(5) 0.014(5)
N9 0.104(6) 0.077(5) 0.067(5) -0.028(4) -0.003(5) 0.010(5)
N6 0.085(6) 0.084(6) 0.071(6) -0.016(5) -0.003(5) 0.006(5)
N11 0.095(6) 0.076(5) 0.060(5) -0.013(4) 0.001(5) 0.010(5)
N2 0.126(7) 0.092(6) 0.078(5) -0.035(5) -0.009(5) 0.015(5)
N5 0.108(6) 0.080(5) 0.077(5) -0.036(5) 0.004(5) 0.015(5)
N3 0.119(7) 0.086(6) 0.053(5) -0.022(5) -0.012(5) 0.009(5)
C38 0.096(6) 0.083(6) 0.092(6) -0.032(5) 0.008(6) 0.006(5)
N1 0.125(6) 0.080(5) 0.070(5) -0.031(4) -0.019(5) 0.018(5)
N12 0.117(6) 0.075(5) 0.087(5) -0.031(5) -0.004(5) 0.020(5)
N10 0.165(7) 0.088(6) 0.082(5) -0.034(5) -0.040(6) 0.034(6)
C4 0.122(7) 0.072(5) 0.067(5) -0.020(5) -0.001(5) 0.008(5)
C33 0.084(6) 0.077(5) 0.081(6) -0.034(5) 0.002(5) 0.011(5)
N14 0.111(7) 0.076(6) 0.066(5) -0.024(5) 0.009(5) 0.009(5)
N13 0.130(7) 0.094(6) 0.080(5) -0.033(5) 0.003(5) 0.012(5)
C68 0.096(6) 0.082(5) 0.072(5) -0.028(5) -0.004(5) 0.008(5)
C73 0.097(6) 0.080(5) 0.074(5) -0.031(5) -0.007(5) 0.009(5)
C32 0.078(6) 0.074(5) 0.071(5) -0.027(5) -0.006(5) 0.011(5)
C31 0.084(6) 0.074(5) 0.071(5) -0.021(5) 0.007(5) 0.019(5)
C75 0.143(8) 0.090(7) 0.076(6) -0.026(6) -0.027(6) 0.018(6)
C82 0.098(6) 0.093(6) 0.066(5) -0.021(5) -0.003(5) 0.019(5)
C3 0.115(6) 0.078(6) 0.060(5) -0.019(5) -0.013(5) 0.012(5)
C97 0.105(7) 0.066(5) 0.095(6) -0.022(5) -0.017(6) 0.009(5)
C46 0.082(7) 0.072(6) 0.069(6) -0.013(5) 0.003(5) 0.019(6)
C67 0.090(6) 0.072(5) 0.059(5) -0.022(5) -0.006(5) 0.002(5)
C47 0.081(6) 0.103(6) 0.066(5) -0.010(5) -0.002(5) 0.010(5)
C110 0.108(7) 0.070(6) 0.068(6) -0.021(5) -0.004(6) 0.005(6)
C66 0.112(7) 0.069(5) 0.065(5) -0.023(5) 0.005(5) 0.003(5)
C83 0.112(7) 0.103(7) 0.083(6) -0.015(5) 0.000(6) 0.026(6)
C39 0.103(7) 0.078(6) 0.084(6) -0.019(5) 0.014(6) 0.014(6)
N15 0.140(10) 0.173(12) 0.113(9) -0.013(8) -0.009(7) -0.003(9)
C127 0.144(9) 0.174(11) 0.118(9) -0.012(7) -0.004(7) 0.001(9)
C126 0.146(10) 0.179(12) 0.124(9) -0.013(8) -0.002(8) 0.002(9)
C125 0.149(11) 0.181(12) 0.126(10) -0.013(9) -0.004(9) 0.005(10)
C124 0.147(11) 0.177(13) 0.120(10) -0.015(9) -0.007(9) 0.003(10)
C123 0.145(10) 0.175(12) 0.117(9) -0.012(8) -0.008(8) -0.001(9)
C9 0.119(7) 0.077(6) 0.080(6) -0.025(5) -0.015(6) 0.004(6)
N8 0.162(10) 0.165(12) 0.111(9) -0.021(8) 0.002(8) 0.012(9)
C40 0.107(7) 0.081(6) 0.082(6) -0.029(5) 0.002(6) 0.012(6)
N16 0.146(10) 0.172(12) 0.116(10) -0.012(8) -0.003(8) 0.001(9)
C74 0.125(7) 0.080(6) 0.068(6) -0.021(5) -0.011(6) 0.013(6)
C52 0.084(6) 0.117(7) 0.074(6) -0.010(6) -0.003(5) -0.005(6)
C2 0.113(7) 0.085(6) 0.066(5) -0.020(5) -0.021(5) 0.021(6)
C81 0.098(7) 0.081(6) 0.057(6) -0.018(5) 0.003(5) 0.009(6)
C96 0.112(7) 0.069(5) 0.081(6) -0.025(5) -0.009(5) 0.003(5)
C17 0.118(8) 0.074(6) 0.058(6) -0.012(5) -0.010(6) 0.009(6)
C65 0.127(9) 0.063(7) 0.063(7) -0.022(6) 0.004(6) 0.000(6)
C34 0.094(7) 0.091(7) 0.094(7) -0.033(6) -0.009(6) 0.008(6)
C95 0.121(7) 0.077(6) 0.076(6) -0.029(5) -0.010(5) 0.009(6)
C72 0.106(8) 0.098(7) 0.096(7) -0.027(6) -0.011(6) 0.016(6)
C10 0.125(7) 0.080(6) 0.069(6) -0.035(5) -0.020(6) 0.020(6)
C30 0.097(8) 0.088(8) 0.068(7) -0.023(6) 0.005(6) 0.016(7)
C11 0.134(8) 0.088(6) 0.085(6) -0.028(6) -0.017(6) 0.021(6)
C102 0.116(7) 0.068(5) 0.102(6) -0.033(5) -0.004(6) 0.022(5)
C56 0.097(8) 0.117(8) 0.089(7) -0.020(7) -0.007(7) -0.021(7)
C18 0.129(7) 0.107(6) 0.074(6) -0.021(5) -0.022(6) -0.001(6)
C91 0.115(8) 0.101(7) 0.067(6) -0.016(6) -0.010(6) -0.012(7)
C5 0.128(8) 0.081(7) 0.080(7) -0.019(6) -0.003(7) -0.003(6)
C87 0.100(7) 0.102(6) 0.059(5) -0.021(5) -0.004(5) 0.002(6)
C37 0.100(7) 0.106(7) 0.104(7) -0.038(6) 0.016(7) -0.006(6)
C69 0.098(7) 0.102(7) 0.082(6) -0.036(6) -0.005(6) 0.017(6)
C19 0.149(8) 0.110(7) 0.087(6) -0.030(6) -0.024(6) -0.006(7)
C8 0.134(8) 0.087(7) 0.095(7) -0.031(6) -0.018(7) -0.007(7)
C53 0.107(8) 0.113(8) 0.088(7) -0.026(7) 0.002(7) 0.021(7)
C98 0.117(8) 0.082(7) 0.116(8) -0.019(6) -0.028(7) 0.008(7)
C24 0.152(9) 0.103(8) 0.089(7) -0.036(7) -0.017(7) 0.002(8)
C120 0.167(9) 0.097(7) 0.077(7) -0.029(6) -0.008(7) -0.015(8)
C111 0.129(7) 0.092(6) 0.065(5) -0.022(5) 0.003(6) 0.008(6)
C84 0.119(8) 0.114(8) 0.089(7) -0.007(6) 0.009(7) 0.027(7)
C45 0.125(8) 0.097(7) 0.094(7) -0.041(6) 0.009(6) 0.013(6)
C55 0.149(13) 0.114(11) 0.118(12) -0.030(10) -0.022(11) 0.010(10)
C23 0.127(7) 0.124(7) 0.091(7) -0.027(6) -0.025(6) -0.001(7)
C51 0.095(7) 0.142(8) 0.084(7) -0.015(6) 0.002(6) -0.006(7)
C109 0.149(9) 0.110(7) 0.100(7) -0.032(7) 0.002(7) 0.007(7)
N7 0.163(11) 0.164(11) 0.112(9) -0.029(7) -0.004(8) 0.008(9)
C63 0.162(10) 0.165(11) 0.111(9) -0.023(7) -0.004(7) 0.007(9)
C62 0.165(11) 0.168(12) 0.116(9) -0.022(8) -0.007(8) 0.006(9)
C61 0.168(11) 0.171(12) 0.120(10) -0.028(8) -0.009(9) 0.004(10)
C60 0.168(11) 0.170(12) 0.123(10) -0.030(8) -0.006(9) 0.004(10)
C59 0.166(11) 0.170(12) 0.121(9) -0.027(8) -0.002(8) 0.009(10)
C12 0.130(8) 0.109(7) 0.091(7) -0.045(6) -0.011(6) 0.010(7)
C36 0.104(8) 0.110(7) 0.110(8) -0.038(7) -0.002(7) -0.014(7)
C1 0.124(9) 0.104(8) 0.074(7) -0.023(6) -0.008(7) 0.034(8)
C105 0.130(8) 0.106(7) 0.091(7) -0.029(6) -0.005(7) 0.020(7)
C71 0.101(8) 0.111(7) 0.100(7) -0.028(7) -0.002(7) 0.022(7)
C48 0.093(7) 0.119(7) 0.079(6) -0.020(6) 0.005(5) 0.012(6)
C94 0.138(10) 0.087(8) 0.077(8) -0.023(6) -0.006(7) 0.007(8)
C103 0.121(7) 0.081(6) 0.087(6) -0.020(6) -0.002(6) 0.016(6)
C100 0.128(9) 0.085(7) 0.129(9) -0.005(7) -0.014(8) 0.024(7)
C16 0.134(8) 0.119(7) 0.090(7) -0.040(6) -0.013(7) 0.004(7)
C49 0.091(7) 0.136(8) 0.080(7) -0.025(7) 0.003(6) 0.013(7)
C101 0.125(8) 0.078(7) 0.121(8) -0.021(6) -0.004(7) 0.023(7)
C89 0.133(12) 0.105(11) 0.125(12) -0.050(9) -0.016(10) 0.008(9)
C104 0.117(7) 0.084(6) 0.083(6) -0.023(6) -0.003(6) 0.011(6)
C117 0.127(8) 0.138(9) 0.092(8) -0.034(7) -0.003(7) 0.018(8)
C88 0.118(8) 0.098(8) 0.100(8) -0.024(6) -0.002(7) 0.040(7)
C86 0.110(8) 0.113(8) 0.075(6) -0.019(6) -0.010(6) 0.007(7)
C112 0.133(7) 0.116(7) 0.074(6) -0.033(5) 0.006(6) 0.021(6)
C50 0.091(8) 0.150(9) 0.086(7) -0.020(7) 0.004(6) 0.002(7)
C85 0.113(8) 0.126(8) 0.086(7) -0.007(7) -0.007(7) 0.020(7)
C70 0.105(8) 0.103(7) 0.091(7) -0.038(6) 0.007(6) 0.020(6)
C116 0.148(8) 0.091(6) 0.068(6) -0.027(5) 0.001(6) 0.004(6)
C20 0.162(9) 0.128(8) 0.100(8) -0.033(7) -0.025(8) -0.009(8)
C93 0.154(13) 0.111(11) 0.089(10) -0.017(9) 0.018(10) 0.003(10)
C6 0.133(8) 0.090(7) 0.099(7) -0.029(6) -0.002(7) -0.021(7)
C99 0.129(9) 0.093(7) 0.128(8) -0.010(7) -0.024(8) 0.017(7)
C106 0.141(9) 0.119(8) 0.096(7) -0.034(7) 0.002(7) 0.017(7)
C22 0.137(9) 0.139(9) 0.099(8) -0.033(7) -0.026(7) -0.007(8)
C76 0.191(9) 0.111(8) 0.099(7) -0.033(7) -0.047(7) 0.041(7)
C107 0.157(9) 0.120(8) 0.098(7) -0.042(7) -0.007(7) 0.016(8)
C77 0.211(10) 0.119(8) 0.105(7) -0.038(7) -0.062(8) 0.035(8)
C57 0.124(12) 0.122(12) 0.125(12) -0.037(10) 0.000(10) -0.003(10)
C54 0.148(13) 0.133(12) 0.104(11) -0.029(10) 0.002(10) 0.047(10)
C7 0.135(9) 0.097(7) 0.110(8) -0.028(7) -0.013(7) -0.018(7)
C41 0.125(8) 0.095(7) 0.077(6) -0.036(6) 0.010(6) 0.005(6)
C80 0.192(9) 0.108(7) 0.094(7) -0.049(6) -0.045(7) 0.033(7)
C92 0.169(14) 0.124(12) 0.098(10) -0.033(9) -0.001(10) -0.043(11)
C35 0.106(8) 0.103(7) 0.105(7) -0.040(6) -0.003(7) -0.004(7)
C42 0.136(8) 0.122(8) 0.087(7) -0.033(7) 0.020(7) 0.005(7)
C14 0.150(9) 0.137(8) 0.100(7) -0.050(7) -0.004(7) -0.006(8)
C25 0.142(13) 0.122(12) 0.091(10) -0.017(9) -0.002(10) 0.003(10)
C43 0.137(8) 0.130(8) 0.087(7) -0.040(7) 0.026(7) 0.016(7)
C113 0.140(9) 0.128(8) 0.079(7) -0.024(6) 0.009(7) 0.017(7)
C21 0.156(10) 0.140(9) 0.105(8) -0.036(7) -0.030(8) -0.017(8)
C44 0.136(8) 0.117(8) 0.097(7) -0.051(7) 0.006(7) 0.012(7)
C27 0.126(9) 0.144(9) 0.106(8) -0.023(7) -0.026(8) 0.010(8)
C13 0.143(9) 0.128(8) 0.102(7) -0.048(7) -0.002(7) 0.011(7)
C119 0.114(12) 0.190(15) 0.128(12) -0.033(12) 0.002(11) 0.007(12)
C108 0.154(9) 0.115(8) 0.102(7) -0.040(7) -0.012(7) 0.005(7)
C15 0.148(9) 0.130(8) 0.092(7) -0.051(7) -0.010(7) -0.004(7)
C78 0.218(10) 0.124(8) 0.114(8) -0.048(7) -0.063(8) 0.030(8)
C118 0.160(14) 0.134(13) 0.110(11) -0.037(10) -0.017(11) 0.007(12)
C90 0.148(13) 0.125(12) 0.149(13) -0.039(10) -0.012(11) 0.064(10)
C58 0.143(13) 0.125(12) 0.143(13) -0.032(10) -0.018(11) -0.041(11)
C115 0.159(9) 0.102(7) 0.080(7) -0.035(6) 0.003(7) 0.016(7)
C114 0.155(9) 0.121(8) 0.082(7) -0.035(6) 0.008(8) 0.022(8)
C29 0.150(14) 0.133(13) 0.139(13) -0.017(11) -0.006(12) 0.046(11)
C121 0.213(16) 0.113(12) 0.127(12) -0.036(10) -0.014(12) -0.038(12)
C122 0.181(15) 0.124(12) 0.096(11) -0.016(9) -0.025(11) -0.032(11)
C79 0.215(10) 0.125(8) 0.113(8) -0.053(7) -0.050(8) 0.030(8)
C26 0.159(13) 0.122(12) 0.129(12) -0.058(10) -0.005(11) 0.001(11)
C28 0.141(14) 0.216(16) 0.136(13) -0.034(12) -0.048(12) 0.038(13)
C64 0.177(14) 0.162(16) 0.114(13) -0.017(12) 0.013(12) -0.001(13)
C128 0.146(13) 0.175(15) 0.115(13) -0.009(12) -0.019(12) -0.004(12)
N8A 0.163(11) 0.165(12) 0.113(9) -0.029(8) -0.006(8) 0.006(9)
N7A 0.164(10) 0.166(12) 0.110(9) -0.023(8) 0.002(8) 0.010(9)
C63A 0.163(10) 0.165(11) 0.113(9) -0.025(7) -0.005(8) 0.007(9)
C62A 0.165(11) 0.168(12) 0.117(9) -0.025(8) -0.006(8) 0.006(9)
C61A 0.165(11) 0.171(12) 0.118(10) -0.022(8) -0.008(9) 0.005(10)
C60A 0.162(12) 0.168(13) 0.113(10) -0.023(9) -0.002(9) 0.005(10)
C59A 0.165(11) 0.167(12) 0.112(9) -0.020(8) 0.000(8) 0.008(10)
C64A 0.171(14) 0.174(14) 0.132(13) -0.030(11) 0.001(12) 0.011(13)
N15A 0.144(10) 0.171(11) 0.113(9) -0.015(7) -0.007(8) -0.002(9)
C1A 0.142(9) 0.175(11) 0.117(9) -0.011(7) -0.007(7) -0.001(8)
C1B 0.149(10) 0.179(12) 0.124(9) -0.014(8) -0.002(8) 0.003(9)
C1C 0.150(11) 0.180(12) 0.128(10) -0.015(8) 0.003(9) 0.007(10)
C1D 0.144(11) 0.175(12) 0.123(10) -0.014(8) 0.001(9) 0.007(10)
C1E 0.147(10) 0.176(12) 0.121(10) -0.010(8) -0.002(8) 0.003(9)
N16A 0.137(10) 0.174(12) 0.114(9) -0.010(8) -0.010(7) -0.001(9)
C1F 0.161(13) 0.173(15) 0.116(12) -0.020(11) -0.008(11) -0.002(12)

loop_
_atom_type_symbol
_atom_type_description
_atom_type_scat_dispersion_real
_atom_type_scat_dispersion_imag
_atom_type_scat_source
C C 0.0033 0.0016 'International Tables Vol C Tables 4.2.6.8 and 6.1.1.4'
H H 0.0000 0.0000 'International Tables Vol C Tables 4.2.6.8 and 6.1.1.4'
Lu Lu -0.4720 5.8584 'International Tables Vol C Tables 4.2.6.8 and 6.1.1.4'
N N 0.0061 0.0033 'International Tables Vol C Tables 4.2.6.8 and 6.1.1.4'

loop_
_geom_angle_atom_site_label_1
_geom_angle_atom_site_label_2
_geom_angle_atom_site_label_3
_geom_angle
_geom_angle_site_symmetry_1
_geom_angle_site_symmetry_3
_geom_angle_publ_flag
N11 Lu2 N15 88.0(8) . . ?
N11 Lu2 C127 96.5(9) . . ?
N11 Lu2 C65 78.3(4) . . ?
N11 Lu2 C1A 92.7(6) . . ?
N11 Lu2 N16A 87.9(7) . . ?
N14 Lu2 N11 166.7(4) . . ?
N14 Lu2 N15 104.7(8) . . ?
N14 Lu2 C127 96.5(9) . . ?
N14 Lu2 C65 93.9(4) . . ?
N14 Lu2 C94 78.4(4) . . ?
N14 Lu2 C1A 100.6(6) . . ?
N14 Lu2 N16A 103.8(7) . . ?
N15 Lu2 C127 29.8(5) . . ?
N15 Lu2 C65 140.3(9) . . ?
N16 Lu2 N11 104.9(7) . . ?
N16 Lu2 N14 85.5(7) . . ?
N16 Lu2 N15 59.2(11) . . ?
N16 Lu2 C127 29.4(7) . . ?
N16 Lu2 C65 88.3(8) . . ?
N16 Lu2 C94 151.7(9) . . ?
C65 Lu2 C127 114.6(8) . . ?
C65 Lu2 C1A 124.0(5) . . ?
C94 Lu2 N11 95.1(4) . . ?
C94 Lu2 N15 102.5(10) . . ?
C94 Lu2 C127 129.7(8) . . ?
C94 Lu2 C65 115.6(5) . . ?
C94 Lu2 C1A 120.1(6) . . ?
C94 Lu2 N16A 92.3(7) . . ?
N15A Lu2 N11 98.9(6) . . ?
N15A Lu2 N14 92.7(6) . . ?
N15A Lu2 C65 97.3(7) . . ?
N15A Lu2 C94 146.2(7) . . ?
N15A Lu2 C1A 29.0(4) . . ?
N15A Lu2 N16A 57.9(8) . . ?
N16A Lu2 C65 149.6(6) . . ?
N16A Lu2 C1A 28.9(6) . . ?
N6 Lu1 N3 166.9(4) . . ?
N6 Lu1 C30 78.7(4) . . ?
N6 Lu1 C63 92.2(7) . . ?
N6 Lu1 C1 95.9(4) . . ?
N6 Lu1 N7A 87.3(9) . . ?
N6 Lu1 C63A 97.0(8) . . ?
N3 Lu1 C30 93.6(4) . . ?
N3 Lu1 C63 100.9(7) . . ?
N3 Lu1 C1 78.6(4) . . ?
N3 Lu1 N7A 105.3(9) . . ?
N3 Lu1 C63A 95.8(8) . . ?
N8 Lu1 N6 88.6(7) . . ?
N8 Lu1 N3 102.7(7) . . ?
N8 Lu1 C30 152.2(6) . . ?
N8 Lu1 C63 32.0(6) . . ?
N8 Lu1 C1 86.2(7) . . ?
C30 Lu1 C63 123.1(6) . . ?
C30 Lu1 C1 119.4(5) . . ?
C30 Lu1 N7A 139.8(8) . . ?
C30 Lu1 C63A 114.7(7) . . ?
N7 Lu1 N6 102.0(6) . . ?
N7 Lu1 N3 89.4(6) . . ?
N7 Lu1 N8 61.1(8) . . ?
N7 Lu1 C30 97.2(7) . . ?
N7 Lu1 C63 29.7(4) . . ?
N7 Lu1 C1 141.8(7) . . ?
C1 Lu1 C63 117.3(6) . . ?
C1 Lu1 C63A 125.8(7) . . ?
N8A Lu1 N6 100.9(8) . . ?
N8A Lu1 N3 88.7(8) . . ?
N8A Lu1 C30 84.2(7) . . ?
N8A Lu1 C1 153.5(8) . . ?
N8A Lu1 N7A 61.6(10) . . ?
N8A Lu1 C63A 32.0(7) . . ?
N7A Lu1 C1 99.3(9) . . ?
N7A Lu1 C63A 29.8(5) . . ?
C38 N4 C31 109.7(11) . . ?
C38 N4 C39 125.5(13) . . ?
C31 N4 C39 124.8(13) . . ?
C73 N9 C66 109.7(12) . . ?
C73 N9 C74 126.2(13) . . ?
C66 N9 C74 123.5(11) . . ?
C46 N6 Lu1 116.9(9) . . ?
C46 N6 C47 117.3(11) . . ?
C47 N6 Lu1 123.6(9) . . ?
C82 N11 Lu2 122.4(8) . . ?
C81 N11 Lu2 117.7(9) . . ?
C81 N11 C82 116.5(11) . . ?
C11 N2 C12 109.1(8) . . ?
C11 N2 C16 108.7(10) . . ?
C16 N2 C12 109.7(11) . . ?
C45 N5 C40 107.8(7) . . ?
C41 N5 C40 109.5(9) . . ?
C41 N5 C45 110.9(10) . . ?
C17 N3 Lu1 116.2(9) . . ?
C17 N3 C18 117.8(12) . . ?
C18 N3 Lu1 123.7(9) . . ?
C33 C38 N4 108.1(14) . . ?
C33 C38 C37 124.3(16) . . ?
C37 C38 N4 127.6(14) . . ?
C9 N1 C10 126.2(13) . . ?
C2 N1 C9 109.4(12) . . ?
C2 N1 C10 124.2(13) . . ?
C95 N12 C102 112.1(12) . . ?
C95 N12 C103 125.7(13) . . ?
C102 N12 C103 122.2(12) . . ?
C75 N10 C80 105.4(8) . . ?
C76 N10 C75 111.9(10) . . ?
C76 N10 C80 108.7(12) . . ?
C9 C4 C3 108.4(14) . . ?
C9 C4 C5 115.7(16) . . ?
C5 C4 C3 135.8(15) . . ?
C38 C33 C32 108.9(13) . . ?
C38 C33 C34 118.7(15) . . ?
C34 C33 C32 132.4(13) . . ?
C110 N14 Lu2 116.6(9) . . ?
C110 N14 C111 115.2(12) . . ?
C111 N14 Lu2 125.4(9) . . ?
C105 N13 C109 109.1(11) . . ?
C105 N13 C104 108.7(9) . . ?
C104 N13 C109 109.8(9) . . ?
C73 C68 C67 105.5(12) . . ?
C69 C68 C73 121.1(14) . . ?
C69 C68 C67 133.5(14) . . ?
N9 C73 C68 109.3(13) . . ?
C72 C73 N9 130.3(14) . . ?
C72 C73 C68 120.0(14) . . ?
C31 C32 C33 106.2(12) . . ?
C46 C32 C33 127.0(12) . . ?
C46 C32 C31 126.1(13) . . ?
N4 C31 C32 107.0(13) . . ?
N4 C31 C30 125.2(12) . . ?
C30 C31 C32 127.8(13) . . ?
N10 C75 H75A 110.3 . . ?
N10 C75 H75B 110.3 . . ?
N10 C75 C74 107.2(9) . . ?
H75A C75 H75B 108.5 . . ?
C74 C75 H75A 110.3 . . ?
C74 C75 H75B 110.3 . . ?
C83 C82 N11 116.5(12) . . ?
C87 C82 N11 121.8(11) . . ?
C87 C82 C83 121.6(12) . . ?
C2 C3 C4 104.4(13) . . ?
C17 C3 C4 125.5(14) . . ?
C17 C3 C2 130.0(15) . . ?
C96 C97 C102 109.2(14) . . ?
C98 C97 C96 131.5(15) . . ?
C98 C97 C102 119.0(16) . . ?
N6 C46 C32 126.1(13) . . ?
N6 C46 H46 116.9 . . ?
C32 C46 H46 116.9 . . ?
C66 C67 C68 107.2(13) . . ?
C81 C67 C68 125.4(12) . . ?
C81 C67 C66 127.3(13) . . ?
C52 C47 N6 118.0(12) . . ?
C52 C47 C48 124.5(12) . . ?
C48 C47 N6 117.4(12) . . ?
N14 C110 H110 116.1 . . ?
N14 C110 C96 127.7(13) . . ?
C96 C110 H110 116.1 . . ?
N9 C66 C67 107.8(12) . . ?
N9 C66 C65 124.3(12) . . ?
C67 C66 C65 127.8(14) . . ?
C82 C83 C88 121.9(12) . . ?
C84 C83 C82 120.2(13) . . ?
C84 C83 C88 117.8(13) . . ?
N4 C39 H39A 108.8 . . ?
N4 C39 H39B 108.8 . . ?
N4 C39 C40 113.8(9) . . ?
H39A C39 H39B 107.7 . . ?
C40 C39 H39A 108.8 . . ?
C40 C39 H39B 108.8 . . ?
C127 N15 Lu2 90.7(19) . . ?
C127 N15 C123 120.0 . . ?
C123 N15 Lu2 147.8(19) . . ?
N15 C127 Lu2 59.5(15) . . ?
N15 C127 C126 120.0 . . ?
C126 C127 Lu2 171.1(15) . . ?
N16 C127 Lu2 55.0(19) . . ?
N16 C127 N15 114(3) . . ?
N16 C127 C126 125(3) . . ?
C127 C126 H126 120.0 . . ?
C125 C126 C127 120.0 . . ?
C125 C126 H126 120.0 . . ?
C126 C125 H125 120.0 . . ?
C126 C125 C124 120.0 . . ?
C124 C125 H125 120.0 . . ?
C125 C124 H124 120.0 . . ?
C123 C124 C125 120.0 . . ?
C123 C124 H124 120.0 . . ?
N15 C123 H123 120.0 . . ?
C124 C123 N15 120.0 . . ?
C124 C123 H123 120.0 . . ?
C4 C9 N1 108.0(14) . . ?
C4 C9 C8 124.3(16) . . ?
C8 C9 N1 127.6(15) . . ?
C63 N8 Lu1 89.2(16) . . ?
C64 N8 Lu1 154(2) . . ?
C64 N8 C63 116(3) . . ?
N5 C40 C39 113.2(8) . . ?
N5 C40 H40A 108.9 . . ?
N5 C40 H40B 108.9 . . ?
C39 C40 H40A 108.9 . . ?
C39 C40 H40B 108.9 . . ?
H40A C40 H40B 107.8 . . ?
C127 N16 Lu2 96(2) . . ?
C127 N16 C128 115(4) . . ?
C128 N16 Lu2 148(3) . . ?
N9 C74 C75 111.5(9) . . ?
N9 C74 H74A 109.3 . . ?
N9 C74 H74B 109.3 . . ?
C75 C74 H74A 109.3 . . ?
C75 C74 H74B 109.3 . . ?
H74A C74 H74B 108.0 . . ?
C47 C52 C56 119.7(11) . . ?
C47 C52 C51 117.3(13) . . ?
C51 C52 C56 122.9(13) . . ?
N1 C2 C3 109.7(14) . . ?
N1 C2 C1 124.7(14) . . ?
C1 C2 C3 125.6(15) . . ?
N11 C81 C67 125.0(12) . . ?
N11 C81 H81 117.5 . . ?
C67 C81 H81 117.5 . . ?
C97 C96 C95 108.1(14) . . ?
C110 C96 C97 130.6(14) . . ?
C110 C96 C95 121.1(14) . . ?
N3 C17 C3 124.1(14) . . ?
N3 C17 H17 118.0 . . ?
C3 C17 H17 118.0 . . ?
Lu2 C65 H65A 111.1 . . ?
Lu2 C65 H65B 111.1 . . ?
C66 C65 Lu2 103.5(9) . . ?
C66 C65 H65A 111.1 . . ?
C66 C65 H65B 111.1 . . ?
H65A C65 H65B 109.0 . . ?
C33 C34 H34 120.5 . . ?
C35 C34 C33 118.9(15) . . ?
C35 C34 H34 120.5 . . ?
N12 C95 C96 105.9(14) . . ?
N12 C95 C94 123.5(13) . . ?
C94 C95 C96 130.5(15) . . ?
C73 C72 H72 119.7 . . ?
C73 C72 C71 120.6(16) . . ?
C71 C72 H72 119.7 . . ?
N1 C10 H10O 109.2 . . ?
N1 C10 H10P 109.2 . . ?
N1 C10 C11 112.1(9) . . ?
H10O C10 H10P 107.9 . . ?
C11 C10 H10O 109.2 . . ?
C11 C10 H10P 109.2 . . ?
Lu1 C30 H30A 111.4 . . ?
Lu1 C30 H30B 111.4 . . ?
C31 C30 Lu1 101.7(8) . . ?
C31 C30 H30A 111.4 . . ?
C31 C30 H30B 111.4 . . ?
H30A C30 H30B 109.3 . . ?
N2 C11 C10 111.0(8) . . ?
N2 C11 H11G 109.4 . . ?
N2 C11 H11H 109.4 . . ?
C10 C11 H11G 109.4 . . ?
C10 C11 H11H 109.4 . . ?
H11G C11 H11H 108.0 . . ?
C97 C102 N12 104.4(13) . . ?
C101 C102 N12 133.7(15) . . ?
C101 C102 C97 121.9(17) . . ?
C52 C56 H56 108.2 . . ?
C52 C56 C57 110.7(11) . . ?
C52 C56 C58 112.4(12) . . ?
C57 C56 H56 108.2 . . ?
C57 C56 C58 109.0(12) . . ?
C58 C56 H56 108.2 . . ?
C19 C18 N3 117.0(13) . . ?
C19 C18 C23 124.0(13) . . ?
C23 C18 N3 118.7(13) . . ?
C87 C91 H91 106.7 . . ?
C87 C91 C93 113.4(11) . . ?
C87 C91 C92 116.0(11) . . ?
C93 C91 H91 106.7 . . ?
C93 C91 C92 106.7(11) . . ?
C92 C91 H91 106.7 . . ?
C4 C5 H5 118.2 . . ?
C4 C5 C6 123.6(16) . . ?
C6 C5 H5 118.2 . . ?
C82 C87 C91 122.6(11) . . ?
C82 C87 C86 117.2(12) . . ?
C86 C87 C91 120.1(12) . . ?
C38 C37 H37 122.8 . . ?
C38 C37 C36 114.5(15) . . ?
C36 C37 H37 122.8 . . ?
C68 C69 H69 121.8 . . ?
C68 C69 C70 116.4(15) . . ?
C70 C69 H69 121.8 . . ?
C18 C19 C24 126.3(13) . . ?
C20 C19 C18 115.5(14) . . ?
C20 C19 C24 118.1(15) . . ?
C9 C8 H8 122.0 . . ?
C9 C8 C7 116.1(16) . . ?
C7 C8 H8 122.0 . . ?
C55 C53 H53 108.0 . . ?
C48 C53 H53 108.0 . . ?
C48 C53 C55 110.8(12) . . ?
C48 C53 C54 110.9(12) . . ?
C54 C53 H53 108.0 . . ?
C54 C53 C55 110.9(12) . . ?
C97 C98 H98 120.8 . . ?
C99 C98 C97 118.5(18) . . ?
C99 C98 H98 120.8 . . ?
C19 C24 H24 107.3 . . ?
C19 C24 C25 113.3(12) . . ?
C19 C24 C26 115.5(13) . . ?
C25 C24 H24 107.3 . . ?
C25 C24 C26 105.8(12) . . ?
C26 C24 H24 107.3 . . ?
C116 C120 H120 104.0 . . ?
C116 C120 C121 117.3(13) . . ?
C116 C120 C122 113.9(12) . . ?
C121 C120 H120 104.0 . . ?
C122 C120 H120 104.0 . . ?
C122 C120 C121 111.9(12) . . ?
C112 C111 N14 116.5(12) . . ?
C112 C111 C116 121.0(13) . . ?
C116 C111 N14 122.3(13) . . ?
C83 C84 H84 120.8 . . ?
C83 C84 C85 118.5(15) . . ?
C85 C84 H84 120.8 . . ?
N5 C45 H45A 110.3 . . ?
N5 C45 H45B 110.3 . . ?
N5 C45 C44 107.0(9) . . ?
H45A C45 H45B 108.6 . . ?
C44 C45 H45A 110.3 . . ?
C44 C45 H45B 110.3 . . ?
C53 C55 H55A 109.5 . . ?
C53 C55 H55B 109.5 . . ?
C53 C55 H55C 109.5 . . ?
H55A C55 H55B 109.5 . . ?
H55A C55 H55C 109.5 . . ?
H55B C55 H55C 109.5 . . ?
C18 C23 C27 120.4(13) . . ?
C22 C23 C18 113.3(14) . . ?
C22 C23 C27 126.1(15) . . ?
C52 C51 H51 119.9 . . ?
C52 C51 C50 120.2(15) . . ?
C50 C51 H51 119.9 . . ?
N13 C109 H10A 110.1 . . ?
N13 C109 H10B 110.1 . . ?
N13 C109 C108 108.0(10) . . ?
H10A C109 H10B 108.4 . . ?
C108 C109 H10A 110.1 . . ?
C108 C109 H10B 110.1 . . ?
C63 N7 Lu1 95.1(14) . . ?
C63 N7 C59 120.0 . . ?
C59 N7 Lu1 143.1(14) . . ?
N8 C63 Lu1 58.8(14) . . ?
N7 C63 Lu1 55.2(11) . . ?
N7 C63 N8 113(2) . . ?
N7 C63 C62 120.0 . . ?
C62 C63 Lu1 168.8(10) . . ?
C62 C63 N8 127(2) . . ?
C63 C62 H62 120.0 . . ?
C61 C62 C63 120.0 . . ?
C61 C62 H62 120.0 . . ?
C62 C61 H61 120.0 . . ?
C62 C61 C60 120.0 . . ?
C60 C61 H61 120.0 . . ?
C61 C60 H60 120.0 . . ?
C59 C60 C61 120.0 . . ?
C59 C60 H60 120.0 . . ?
N7 C59 H59 120.0 . . ?
C60 C59 N7 120.0 . . ?
C60 C59 H59 120.0 . . ?
N2 C12 H12J 109.8 . . ?
N2 C12 H12K 109.8 . . ?
N2 C12 C13 109.2(10) . . ?
H12J C12 H12K 108.3 . . ?
C13 C12 H12J 109.8 . . ?
C13 C12 H12K 109.8 . . ?
C37 C36 H36 118.5 . . ?
C35 C36 C37 123.0(16) . . ?
C35 C36 H36 118.5 . . ?
Lu1 C1 H1A 112.1 . . ?
Lu1 C1 H1F 112.1 . . ?
C2 C1 Lu1 98.1(10) . . ?
C2 C1 H1A 112.1 . . ?
C2 C1 H1F 112.1 . . ?
H1A C1 H1F 109.8 . . ?
N13 C105 H10C 109.6 . . ?
N13 C105 H10D 109.6 . . ?
N13 C105 C106 110.3(10) . . ?
H10C C105 H10D 108.1 . . ?
C106 C105 H10C 109.6 . . ?
C106 C105 H10D 109.6 . . ?
C72 C71 H71 120.9 . . ?
C72 C71 C70 118.2(16) . . ?
C70 C71 H71 120.9 . . ?
C47 C48 C53 126.2(12) . . ?
C49 C48 C47 116.1(12) . . ?
C49 C48 C53 117.6(13) . . ?
Lu2 C94 H94A 111.5 . . ?
Lu2 C94 H94B 111.5 . . ?
C95 C94 Lu2 101.3(10) . . ?
C95 C94 H94A 111.5 . . ?
C95 C94 H94B 111.5 . . ?
H94A C94 H94B 109.3 . . ?
N12 C103 H10E 109.6 . . ?
N12 C103 H10F 109.6 . . ?
N12 C103 C104 110.1(10) . . ?
H10E C103 H10F 108.1 . . ?
C104 C103 H10E 109.6 . . ?
C104 C103 H10F 109.6 . . ?
C101 C100 H100 118.9 . . ?
C101 C100 C99 122.2(19) . . ?
C99 C100 H100 118.9 . . ?
N2 C16 H16A 109.7 . . ?
N2 C16 H16B 109.7 . . ?
N2 C16 C15 109.8(10) . . ?
H16A C16 H16B 108.2 . . ?
C15 C16 H16A 109.7 . . ?
C15 C16 H16B 109.7 . . ?
C48 C49 H49 119.3 . . ?
C50 C49 C48 121.4(15) . . ?
C50 C49 H49 119.3 . . ?
C102 C101 C100 117.2(17) . . ?
C102 C101 H101 121.4 . . ?
C100 C101 H101 121.4 . . ?
H89A C89 H89B 109.5 . . ?
H89A C89 H89C 109.5 . . ?
H89B C89 H89C 109.5 . . ?
C88 C89 H89A 109.5 . . ?
C88 C89 H89B 109.5 . . ?
C88 C89 H89C 109.5 . . ?
N13 C104 C103 108.4(9) . . ?
N13 C104 H10G 110.0 . . ?
N13 C104 H10H 110.0 . . ?
C103 C104 H10G 110.0 . . ?
C103 C104 H10H 110.0 . . ?
H10G C104 H10H 108.4 . . ?
C112 C117 H117 105.8 . . ?
C112 C117 C119 117.8(14) . . ?
C112 C117 C118 110.9(12) . . ?
C119 C117 H117 105.8 . . ?
C119 C117 C118 109.9(14) . . ?
C118 C117 H117 105.8 . . ?
C83 C88 C89 109.7(11) . . ?
C83 C88 H88 106.1 . . ?
C83 C88 C90 117.8(12) . . ?
C89 C88 H88 106.1 . . ?
C90 C88 C89 110.2(11) . . ?
C90 C88 H88 106.1 . . ?
C87 C86 H86 119.6 . . ?
C85 C86 C87 120.7(15) . . ?
C85 C86 H86 119.6 . . ?
C111 C112 C117 121.0(12) . . ?
C111 C112 C113 121.4(13) . . ?
C113 C112 C117 117.5(14) . . ?
C51 C50 H50 119.8 . . ?
C49 C50 C51 120.4(15) . . ?
C49 C50 H50 119.8 . . ?
C84 C85 H85 119.2 . . ?
C86 C85 C84 121.7(16) . . ?
C86 C85 H85 119.2 . . ?
C69 C70 H70 118.4 . . ?
C71 C70 C69 123.3(15) . . ?
C71 C70 H70 118.4 . . ?
C111 C116 C120 125.8(12) . . ?
C111 C116 C115 118.9(13) . . ?
C115 C116 C120 115.2(14) . . ?
C19 C20 H20 118.1 . . ?
C21 C20 C19 123.8(18) . . ?
C21 C20 H20 118.1 . . ?
C91 C93 H93A 109.5 . . ?
C91 C93 H93B 109.5 . . ?
C91 C93 H93C 109.5 . . ?
H93A C93 H93B 109.5 . . ?
H93A C93 H93C 109.5 . . ?
H93B C93 H93C 109.5 . . ?
C5 C6 H6 121.8 . . ?
C7 C6 C5 116.4(17) . . ?
C7 C6 H6 121.8 . . ?
C98 C99 C100 121.2(19) . . ?
C98 C99 H99 119.4 . . ?
C100 C99 H99 119.4 . . ?
C105 C106 H10I 109.9 . . ?
C105 C106 H10J 109.9 . . ?
H10I C106 H10J 108.3 . . ?
C107 C106 C105 109.1(12) . . ?
C107 C106 H10I 109.9 . . ?
C107 C106 H10J 109.9 . . ?
C23 C22 H22 116.9 . . ?
C21 C22 C23 126.3(18) . . ?
C21 C22 H22 116.9 . . ?
N10 C76 H76A 109.7 . . ?
N10 C76 H76B 109.7 . . ?
N10 C76 C77 109.7(10) . . ?
H76A C76 H76B 108.2 . . ?
C77 C76 H76A 109.7 . . ?
C77 C76 H76B 109.7 . . ?
C106 C107 H10K 110.1 . . ?
C106 C107 H10L 110.1 . . ?
H10K C107 H10L 108.4 . . ?
C108 C107 C106 108.2(12) . . ?
C108 C107 H10K 110.1 . . ?
C108 C107 H10L 110.1 . . ?
C76 C77 H77A 110.0 . . ?
C76 C77 H77B 110.0 . . ?
H77A C77 H77B 108.4 . . ?
C78 C77 C76 108.3(12) . . ?
C78 C77 H77A 110.0 . . ?
C78 C77 H77B 110.0 . . ?
C56 C57 H57A 109.5 . . ?
C56 C57 H57B 109.5 . . ?
C56 C57 H57C 109.5 . . ?
H57A C57 H57B 109.5 . . ?
H57A C57 H57C 109.5 . . ?
H57B C57 H57C 109.5 . . ?
C53 C54 H54A 109.5 . . ?
C53 C54 H54B 109.5 . . ?
C53 C54 H54C 109.5 . . ?
H54A C54 H54B 109.5 . . ?
H54A C54 H54C 109.5 . . ?
H54B C54 H54C 109.5 . . ?
C8 C7 H7 118.1 . . ?
C6 C7 C8 123.8(18) . . ?
C6 C7 H7 118.1 . . ?
N5 C41 H41A 110.0 . . ?
N5 C41 H41B 110.0 . . ?
N5 C41 C42 108.5(9) . . ?
H41A C41 H41B 108.4 . . ?
C42 C41 H41A 110.0 . . ?
C42 C41 H41B 110.0 . . ?
N10 C80 H80A 109.8 . . ?
N10 C80 H80B 109.8 . . ?
N10 C80 C79 109.2(10) . . ?
H80A C80 H80B 108.3 . . ?
C79 C80 H80A 109.8 . . ?
C79 C80 H80B 109.8 . . ?
C91 C92 H92A 109.5 . . ?
C91 C92 H92B 109.5 . . ?
C91 C92 H92C 109.5 . . ?
H92A C92 H92B 109.5 . . ?
H92A C92 H92C 109.5 . . ?
H92B C92 H92C 109.5 . . ?
C34 C35 C36 120.5(16) . . ?
C34 C35 H35 119.7 . . ?
C36 C35 H35 119.7 . . ?
C41 C42 H42A 109.9 . . ?
C41 C42 H42B 109.9 . . ?
H42A C42 H42B 108.3 . . ?
C43 C42 C41 108.8(10) . . ?
C43 C42 H42A 109.9 . . ?
C43 C42 H42B 109.9 . . ?
H14A C14 H14B 108.0 . . ?
C13 C14 H14A 109.3 . . ?
C13 C14 H14B 109.3 . . ?
C15 C14 H14A 109.3 . . ?
C15 C14 H14B 109.3 . . ?
C15 C14 C13 111.5(12) . . ?
C24 C25 H25A 109.5 . . ?
C24 C25 H25B 109.5 . . ?
C24 C25 H25C 109.5 . . ?
H25A C25 H25B 109.5 . . ?
H25A C25 H25C 109.5 . . ?
H25B C25 H25C 109.5 . . ?
C42 C43 H43A 109.6 . . ?
C42 C43 H43B 109.6 . . ?
C42 C43 C44 110.3(11) . . ?
H43A C43 H43B 108.1 . . ?
C44 C43 H43A 109.6 . . ?
C44 C43 H43B 109.6 . . ?
C112 C113 H113 121.8 . . ?
C114 C113 C112 116.5(16) . . ?
C114 C113 H113 121.8 . . ?
C20 C21 H21 121.5 . . ?
C22 C21 C20 117(2) . . ?
C22 C21 H21 121.5 . . ?
C45 C44 C43 107.6(11) . . ?
C45 C44 H44A 110.2 . . ?
C45 C44 H44B 110.2 . . ?
C43 C44 H44A 110.2 . . ?
C43 C44 H44B 110.2 . . ?
H44A C44 H44B 108.5 . . ?
C23 C27 H27 107.1 . . ?
C23 C27 C29 109.0(13) . . ?
C23 C27 C28 114.3(14) . . ?
C29 C27 H27 107.1 . . ?
C28 C27 H27 107.1 . . ?
C28 C27 C29 111.9(15) . . ?
C12 C13 C14 109.8(12) . . ?
C12 C13 H13A 109.7 . . ?
C12 C13 H13B 109.7 . . ?
C14 C13 H13A 109.7 . . ?
C14 C13 H13B 109.7 . . ?
H13A C13 H13B 108.2 . . ?
C117 C119 H11A 109.5 . . ?
C117 C119 H11B 109.5 . . ?
C117 C119 H11C 109.5 . . ?
H11A C119 H11B 109.5 . . ?
H11A C119 H11C 109.5 . . ?
H11B C119 H11C 109.5 . . ?
C109 C108 H10M 109.4 . . ?
C109 C108 H10N 109.4 . . ?
C107 C108 C109 111.2(12) . . ?
C107 C108 H10M 109.4 . . ?
C107 C108 H10N 109.4 . . ?
H10M C108 H10N 108.0 . . ?
C16 C15 H15A 109.9 . . ?
C16 C15 H15B 109.9 . . ?
C14 C15 C16 108.9(11) . . ?
C14 C15 H15A 109.9 . . ?
C14 C15 H15B 109.9 . . ?
H15A C15 H15B 108.3 . . ?
C77 C78 H78A 109.5 . . ?
C77 C78 H78B 109.5 . . ?
C77 C78 C79 110.6(13) . . ?
H78A C78 H78B 108.1 . . ?
C79 C78 H78A 109.5 . . ?
C79 C78 H78B 109.5 . . ?
C117 C118 H11D 109.5 . . ?
C117 C118 H11E 109.5 . . ?
C117 C118 H11F 109.5 . . ?
H11D C118 H11E 109.5 . . ?
H11D C118 H11F 109.5 . . ?
H11E C118 H11F 109.5 . . ?
C88 C90 H90A 109.5 . . ?
C88 C90 H90B 109.5 . . ?
C88 C90 H90C 109.5 . . ?
H90A C90 H90B 109.5 . . ?
H90A C90 H90C 109.5 . . ?
H90B C90 H90C 109.5 . . ?
C56 C58 H58A 109.5 . . ?
C56 C58 H58B 109.5 . . ?
C56 C58 H58C 109.5 . . ?
H58A C58 H58B 109.5 . . ?
H58A C58 H58C 109.5 . . ?
H58B C58 H58C 109.5 . . ?
C116 C115 H115 119.8 . . ?
C116 C115 C114 120.5(16) . . ?
C114 C115 H115 119.8 . . ?
C113 C114 H114 119.2 . . ?
C115 C114 C113 121.6(17) . . ?
C115 C114 H114 119.2 . . ?
C27 C29 H29A 109.5 . . ?
C27 C29 H29B 109.5 . . ?
C27 C29 H29C 109.5 . . ?
H29A C29 H29B 109.5 . . ?
H29A C29 H29C 109.5 . . ?
H29B C29 H29C 109.5 . . ?
C120 C121 H12A 109.5 . . ?
C120 C121 H12B 109.5 . . ?
C120 C121 H12C 109.5 . . ?
H12A C121 H12B 109.5 . . ?
H12A C121 H12C 109.5 . . ?
H12B C121 H12C 109.5 . . ?
C120 C122 H12D 109.5 . . ?
C120 C122 H12E 109.5 . . ?
C120 C122 H12F 109.5 . . ?
H12D C122 H12E 109.5 . . ?
H12D C122 H12F 109.5 . . ?
H12E C122 H12F 109.5 . . ?
C80 C79 C78 108.7(12) . . ?
C80 C79 H79A 110.0 . . ?
C80 C79 H79B 110.0 . . ?
C78 C79 H79A 110.0 . . ?
C78 C79 H79B 110.0 . . ?
H79A C79 H79B 108.3 . . ?
C24 C26 H26A 109.5 . . ?
C24 C26 H26B 109.5 . . ?
C24 C26 H26C 109.5 . . ?
H26A C26 H26B 109.5 . . ?
H26A C26 H26C 109.5 . . ?
H26B C26 H26C 109.5 . . ?
C27 C28 H28A 109.5 . . ?
C27 C28 H28B 109.5 . . ?
C27 C28 H28C 109.5 . . ?
H28A C28 H28B 109.5 . . ?
H28A C28 H28C 109.5 . . ?
H28B C28 H28C 109.5 . . ?
N8 C64 H64A 109.5 . . ?
N8 C64 H64B 109.5 . . ?
N8 C64 H64C 109.5 . . ?
H64A C64 H64B 109.5 . . ?
H64A C64 H64C 109.5 . . ?
H64B C64 H64C 109.5 . . ?
N16 C128 H12G 109.5 . . ?
N16 C128 H12H 109.5 . . ?
N16 C128 H12I 109.5 . . ?
H12G C128 H12H 109.5 . . ?
H12G C128 H12I 109.5 . . ?
H12H C128 H12I 109.5 . . ?
C63A N8A Lu1 90(2) . . ?
C64A N8A Lu1 147(3) . . ?
C64A N8A C63A 121(4) . . ?
C63A N7A Lu1 90.5(18) . . ?
C63A N7A C59A 120.0 . . ?
C59A N7A Lu1 148.2(19) . . ?
N8A C63A Lu1 58.0(17) . . ?
N7A C63A Lu1 59.7(14) . . ?
N7A C63A N8A 117(3) . . ?
N7A C63A C62A 120.0 . . ?
C62A C63A Lu1 171.7(14) . . ?
C62A C63A N8A 120(3) . . ?
C63A C62A H62A 120.0 . . ?
C61A C62A C63A 120.0 . . ?
C61A C62A H62A 120.0 . . ?
C62A C61A H61A 120.0 . . ?
C62A C61A C60A 120.0 . . ?
C60A C61A H61A 120.0 . . ?
C61A C60A H60A 120.0 . . ?
C59A C60A C61A 120.0 . . ?
C59A C60A H60A 120.0 . . ?
N7A C59A H59A 120.0 . . ?
C60A C59A N7A 120.0 . . ?
C60A C59A H59A 120.0 . . ?
N8A C64A H64D 109.5 . . ?
N8A C64A H64E 109.5 . . ?
N8A C64A H64F 109.5 . . ?
H64D C64A H64E 109.5 . . ?
H64D C64A H64F 109.5 . . ?
H64E C64A H64F 109.5 . . ?
C1A N15A Lu2 95.6(14) . . ?
C1A N15A C1E 120.0 . . ?
C1E N15A Lu2 144.3(14) . . ?
N15A C1A Lu2 55.4(11) . . ?
C1B C1A Lu2 175.0(10) . . ?
C1B C1A N15A 120.0 . . ?
N16A C1A Lu2 57.5(15) . . ?
N16A C1A N15A 113(2) . . ?
N16A C1A C1B 127(2) . . ?
C1A C1B H1B 120.0 . . ?
C1A C1B C1C 120.0 . . ?
C1C C1B H1B 120.0 . . ?
C1B C1C H1C 120.0 . . ?
C1D C1C C1B 120.0 . . ?
C1D C1C H1C 120.0 . . ?
C1C C1D H1D 120.0 . . ?
C1C C1D C1E 120.0 . . ?
C1E C1D H1D 120.0 . . ?
N15A C1E H1E 120.0 . . ?
C1D C1E N15A 120.0 . . ?
C1D C1E H1E 120.0 . . ?
C1A N16A Lu2 93.6(17) . . ?
C1A N16A C1F 114(3) . . ?
C1F N16A Lu2 152.4(19) . . ?
N16A C1F H1FA 107.4 . . ?
N16A C1F H1FB 119.2 . . ?
N16A C1F H1FC 101.4 . . ?
H1FA C1F H1FB 109.5 . . ?
H1FA C1F H1FC 109.5 . . ?
H1FB C1F H1FC 109.5 . . ?

loop_
_geom_bond_atom_site_label_1
_geom_bond_atom_site_label_2
_geom_bond_distance
_geom_bond_site_symmetry_2
_geom_bond_publ_flag
Lu2 N11 2.395(10) . ?
Lu2 N14 2.363(11) . ?
Lu2 N15 2.41(3) . ?
Lu2 C127 2.79(4) . ?
Lu2 N16 2.30(3) . ?
Lu2 C65 2.419(14) . ?
Lu2 C94 2.394(14) . ?
Lu2 N15A 2.357(19) . ?
Lu2 C1A 2.85(3) . ?
Lu2 N16A 2.41(3) . ?
Lu1 N6 2.395(11) . ?
Lu1 N3 2.404(11) . ?
Lu1 N8 2.39(3) . ?
Lu1 C30 2.406(13) . ?
Lu1 N7 2.31(2) . ?
Lu1 C63 2.79(3) . ?
Lu1 C1 2.457(15) . ?
Lu1 N8A 2.37(3) . ?
Lu1 N7A 2.41(2) . ?
Lu1 C63A 2.79(4) . ?
N4 C38 1.392(18) . ?
N4 C31 1.402(17) . ?
N4 C39 1.415(15) . ?
N9 C73 1.359(16) . ?
N9 C66 1.359(17) . ?
N9 C74 1.451(15) . ?
N6 C46 1.299(17) . ?
N6 C47 1.432(17) . ?
N11 C82 1.453(17) . ?
N11 C81 1.313(16) . ?
N2 C11 1.4799(12) . ?
N2 C12 1.4799(11) . ?
N2 C16 1.4799(11) . ?
N5 C40 1.4799(12) . ?
N5 C45 1.4799(12) . ?
N5 C41 1.4798(11) . ?
N3 C17 1.288(17) . ?
N3 C18 1.448(18) . ?
C38 C33 1.376(18) . ?
C38 C37 1.38(2) . ?
N1 C9 1.420(18) . ?
N1 C2 1.336(17) . ?
N1 C10 1.439(14) . ?
N12 C95 1.372(18) . ?
N12 C102 1.436(18) . ?
N12 C103 1.442(15) . ?
N10 C75 1.4799(12) . ?
N10 C76 1.4798(11) . ?
N10 C80 1.4800(12) . ?
C4 C3 1.46(2) . ?
C4 C9 1.368(18) . ?
C4 C5 1.374(19) . ?
C33 C32 1.439(18) . ?
C33 C34 1.410(18) . ?
N14 C110 1.318(17) . ?
N14 C111 1.449(16) . ?
N13 C109 1.4799(11) . ?
N13 C105 1.4799(11) . ?
N13 C104 1.4798(12) . ?
C68 C73 1.404(18) . ?
C68 C67 1.430(18) . ?
C68 C69 1.363(17) . ?
C73 C72 1.357(19) . ?
C32 C31 1.427(17) . ?
C32 C46 1.388(17) . ?
C31 C30 1.415(18) . ?
C75 H75A 0.9700 . ?
C75 H75B 0.9700 . ?
C75 C74 1.5399(12) . ?
C82 C83 1.397(14) . ?
C82 C87 1.395(14) . ?
C3 C2 1.438(18) . ?
C3 C17 1.355(18) . ?
C97 C96 1.41(2) . ?
C97 C102 1.429(19) . ?
C97 C98 1.40(2) . ?
C46 H46 0.9300 . ?
C67 C66 1.411(17) . ?
C67 C81 1.391(18) . ?
C47 C52 1.393(14) . ?
C47 C48 1.413(14) . ?
C110 H110 0.9300 . ?
C110 C96 1.400(18) . ?
C66 C65 1.423(17) . ?
C83 C84 1.386(14) . ?
C83 C88 1.5000(11) . ?
C39 H39A 0.9700 . ?
C39 H39B 0.9700 . ?
C39 C40 1.5399(11) . ?
N15 C127 1.3900 . ?
N15 C123 1.3900 . ?
C127 C126 1.3900 . ?
C127 N16 1.38(2) . ?
C126 H126 0.9300 . ?
C126 C125 1.3900 . ?
C125 H125 0.9300 . ?
C125 C124 1.3900 . ?
C124 H124 0.9300 . ?
C124 C123 1.3900 . ?
C123 H123 0.9300 . ?
C9 C8 1.37(2) . ?
N8 C63 1.48(2) . ?
N8 C64 1.30(3) . ?
C40 H40A 0.9700 . ?
C40 H40B 0.9700 . ?
N16 C128 1.39(3) . ?
C74 H74A 0.9700 . ?
C74 H74B 0.9700 . ?
C52 C56 1.5000(11) . ?
C52 C51 1.403(14) . ?
C2 C1 1.41(2) . ?
C81 H81 0.9300 . ?
C96 C95 1.449(18) . ?
C17 H17 0.9300 . ?
C65 H65A 0.9700 . ?
C65 H65B 0.9700 . ?
C34 H34 0.9300 . ?
C34 C35 1.35(2) . ?
C95 C94 1.41(2) . ?
C72 H72 0.9300 . ?
C72 C71 1.366(19) . ?
C10 H10O 0.9700 . ?
C10 H10P 0.9700 . ?
C10 C11 1.5399(11) . ?
C30 H30A 0.9700 . ?
C30 H30B 0.9700 . ?
C11 H11G 0.9700 . ?
C11 H11H 0.9700 . ?
C102 C101 1.36(2) . ?
C56 H56 0.9800 . ?
C56 C57 1.5400(11) . ?
C56 C58 1.5400(11) . ?
C18 C19 1.394(14) . ?
C18 C23 1.409(15) . ?
C91 H91 0.9800 . ?
C91 C87 1.5001(12) . ?
C91 C93 1.5399(11) . ?
C91 C92 1.5400(11) . ?
C5 H5 0.9300 . ?
C5 C6 1.39(2) . ?
C87 C86 1.412(14) . ?
C37 H37 0.9300 . ?
C37 C36 1.39(2) . ?
C69 H69 0.9300 . ?
C69 C70 1.399(19) . ?
C19 C24 1.5000(12) . ?
C19 C20 1.387(15) . ?
C8 H8 0.9300 . ?
C8 C7 1.39(2) . ?
C53 H53 0.9800 . ?
C53 C55 1.5399(12) . ?
C53 C48 1.5001(12) . ?
C53 C54 1.5401(11) . ?
C98 H98 0.9300 . ?
C98 C99 1.36(2) . ?
C24 H24 0.9800 . ?
C24 C25 1.5400(11) . ?
C24 C26 1.5400(12) . ?
C120 H120 0.9800 . ?
C120 C116 1.5000(12) . ?
C120 C121 1.5401(12) . ?
C120 C122 1.5399(11) . ?
C111 C112 1.368(15) . ?
C111 C116 1.371(14) . ?
C84 H84 0.9300 . ?
C84 C85 1.390(15) . ?
C45 H45A 0.9700 . ?
C45 H45B 0.9700 . ?
C45 C44 1.5399(12) . ?
C55 H55A 0.9600 . ?
C55 H55B 0.9600 . ?
C55 H55C 0.9600 . ?
C23 C22 1.394(15) . ?
C23 C27 1.5000(11) . ?
C51 H51 0.9300 . ?
C51 C50 1.408(14) . ?
C109 H10A 0.9700 . ?
C109 H10B 0.9700 . ?
C109 C108 1.5399(12) . ?
N7 C63 1.3900 . ?
N7 C59 1.3900 . ?
C63 C62 1.3900 . ?
C62 H62 0.9300 . ?
C62 C61 1.3900 . ?
C61 H61 0.9300 . ?
C61 C60 1.3900 . ?
C60 H60 0.9300 . ?
C60 C59 1.3900 . ?
C59 H59 0.9300 . ?
C12 H12J 0.9700 . ?
C12 H12K 0.9700 . ?
C12 C13 1.5399(12) . ?
C36 H36 0.9300 . ?
C36 C35 1.39(2) . ?
C1 H1A 0.9700 . ?
C1 H1F 0.9700 . ?
C105 H10C 0.9700 . ?
C105 H10D 0.9700 . ?
C105 C106 1.5399(12) . ?
C71 H71 0.9300 . ?
C71 C70 1.37(2) . ?
C48 C49 1.400(14) . ?
C94 H94A 0.9700 . ?
C94 H94B 0.9700 . ?
C103 H10E 0.9700 . ?
C103 H10F 0.9700 . ?
C103 C104 1.5398(12) . ?
C100 H100 0.9300 . ?
C100 C101 1.38(2) . ?
C100 C99 1.39(2) . ?
C16 H16A 0.9700 . ?
C16 H16B 0.9700 . ?
C16 C15 1.5399(12) . ?
C49 H49 0.9300 . ?
C49 C50 1.396(14) . ?
C101 H101 0.9300 . ?
C89 H89A 0.9600 . ?
C89 H89B 0.9600 . ?
C89 H89C 0.9600 . ?
C89 C88 1.5400(11) . ?
C104 H10G 0.9700 . ?
C104 H10H 0.9700 . ?
C117 H117 0.9800 . ?
C117 C112 1.4999(11) . ?
C117 C119 1.5400(12) . ?
C117 C118 1.5400(12) . ?
C88 H88 0.9800 . ?
C88 C90 1.5399(11) . ?
C86 H86 0.9300 . ?
C86 C85 1.374(14) . ?
C112 C113 1.400(14) . ?
C50 H50 0.9300 . ?
C85 H85 0.9300 . ?
C70 H70 0.9300 . ?
C116 C115 1.372(14) . ?
C20 H20 0.9300 . ?
C20 C21 1.365(16) . ?
C93 H93A 0.9600 . ?
C93 H93B 0.9600 . ?
C93 H93C 0.9600 . ?
C6 H6 0.9300 . ?
C6 C7 1.35(2) . ?
C99 H99 0.9300 . ?
C106 H10I 0.9700 . ?
C106 H10J 0.9700 . ?
C106 C107 1.5399(11) . ?
C22 H22 0.9300 . ?
C22 C21 1.333(15) . ?
C76 H76A 0.9700 . ?
C76 H76B 0.9700 . ?
C76 C77 1.5400(12) . ?
C107 H10K 0.9700 . ?
C107 H10L 0.9700 . ?
C107 C108 1.5398(11) . ?
C77 H77A 0.9700 . ?
C77 H77B 0.9700 . ?
C77 C78 1.5400(12) . ?
C57 H57A 0.9600 . ?
C57 H57B 0.9600 . ?
C57 H57C 0.9600 . ?
C54 H54A 0.9600 . ?
C54 H54B 0.9600 . ?
C54 H54C 0.9600 . ?
C7 H7 0.9300 . ?
C41 H41A 0.9700 . ?
C41 H41B 0.9700 . ?
C41 C42 1.5400(12) . ?
C80 H80A 0.9700 . ?
C80 H80B 0.9700 . ?
C80 C79 1.5400(12) . ?
C92 H92A 0.9600 . ?
C92 H92B 0.9600 . ?
C92 H92C 0.9600 . ?
C35 H35 0.9300 . ?
C42 H42A 0.9700 . ?
C42 H42B 0.9700 . ?
C42 C43 1.5398(12) . ?
C14 H14A 0.9700 . ?
C14 H14B 0.9700 . ?
C14 C13 1.5398(11) . ?
C14 C15 1.5399(11) . ?
C25 H25A 0.9600 . ?
C25 H25B 0.9600 . ?
C25 H25C 0.9600 . ?
C43 H43A 0.9700 . ?
C43 H43B 0.9700 . ?
C43 C44 1.5398(11) . ?
C113 H113 0.9300 . ?
C113 C114 1.390(15) . ?
C21 H21 0.9300 . ?
C44 H44A 0.9700 . ?
C44 H44B 0.9700 . ?
C27 H27 0.9800 . ?
C27 C29 1.5399(12) . ?
C27 C28 1.5400(12) . ?
C13 H13A 0.9700 . ?
C13 H13B 0.9700 . ?
C119 H11A 0.9600 . ?
C119 H11B 0.9600 . ?
C119 H11C 0.9600 . ?
C108 H10M 0.9700 . ?
C108 H10N 0.9700 . ?
C15 H15A 0.9700 . ?
C15 H15B 0.9700 . ?
C78 H78A 0.9700 . ?
C78 H78B 0.9700 . ?
C78 C79 1.5399(11) . ?
C118 H11D 0.9600 . ?
C118 H11E 0.9600 . ?
C118 H11F 0.9600 . ?
C90 H90A 0.9600 . ?
C90 H90B 0.9600 . ?
C90 H90C 0.9600 . ?
C58 H58A 0.9600 . ?
C58 H58B 0.9600 . ?
C58 H58C 0.9600 . ?
C115 H115 0.9300 . ?
C115 C114 1.379(15) . ?
C114 H114 0.9300 . ?
C29 H29A 0.9600 . ?
C29 H29B 0.9600 . ?
C29 H29C 0.9600 . ?
C121 H12A 0.9600 . ?
C121 H12B 0.9600 . ?
C121 H12C 0.9600 . ?
C122 H12D 0.9600 . ?
C122 H12E 0.9600 . ?
C122 H12F 0.9600 . ?
C79 H79A 0.9700 . ?
C79 H79B 0.9700 . ?
C26 H26A 0.9600 . ?
C26 H26B 0.9600 . ?
C26 H26C 0.9600 . ?
C28 H28A 0.9600 . ?
C28 H28B 0.9600 . ?
C28 H28C 0.9600 . ?
C64 H64A 0.9600 . ?
C64 H64B 0.9600 . ?
C64 H64C 0.9600 . ?
C128 H12G 0.9600 . ?
C128 H12H 0.9600 . ?
C128 H12I 0.9600 . ?
N8A C63A 1.48(2) . ?
N8A C64A 1.30(3) . ?
N7A C63A 1.3900 . ?
N7A C59A 1.3900 . ?
C63A C62A 1.3900 . ?
C62A H62A 0.9300 . ?
C62A C61A 1.3900 . ?
C61A H61A 0.9300 . ?
C61A C60A 1.3900 . ?
C60A H60A 0.9300 . ?
C60A C59A 1.3900 . ?
C59A H59A 0.9300 . ?
C64A H64D 0.9600 . ?
C64A H64E 0.9600 . ?
C64A H64F 0.9600 . ?
N15A C1A 1.3900 . ?
N15A C1E 1.3900 . ?
C1A C1B 1.3900 . ?
C1A N16A 1.38(2) . ?
C1B H1B 0.9300 . ?
C1B C1C 1.3900 . ?
C1C H1C 0.9300 . ?
C1C C1D 1.3900 . ?
C1D H1D 0.9300 . ?
C1D C1E 1.3900 . ?
C1E H1E 0.9300 . ?
N16A C1F 1.39(3) . ?
C1F H1FA 0.9602 . ?
C1F H1FB 0.9600 . ?
C1F H1FC 0.9597 . ?

loop_
_geom_torsion_atom_site_label_1
_geom_torsion_atom_site_label_2
_geom_torsion_atom_site_label_3
_geom_torsion_atom_site_label_4
_geom_torsion
_geom_torsion_site_symmetry_1
_geom_torsion_site_symmetry_2
_geom_torsion_site_symmetry_3
_geom_torsion_site_symmetry_4
_geom_torsion_publ_flag
Lu2 N11 C82 C83 -87.4(14) . . . . ?
Lu2 N11 C82 C87 88.6(14) . . . . ?
Lu2 N11 C81 C67 22.7(18) . . . . ?
Lu2 N14 C110 C96 19.8(19) . . . . ?
Lu2 N14 C111 C112 -80.9(16) . . . . ?
Lu2 N14 C111 C116 94.5(16) . . . . ?
Lu2 N15 C127 C126 -169.7(17) . . . . ?
Lu2 N15 C127 N16 3(2) . . . . ?
Lu2 N15 C123 C124 160(3) . . . . ?
Lu2 C127 N16 C128 171(3) . . . . ?
Lu2 N15A C1A C1B 177.8(11) . . . . ?
Lu2 N15A C1A N16A -3.8(17) . . . . ?
Lu2 N15A C1E C1D -176.3(19) . . . . ?
Lu2 C1A N16A C1F 178(3) . . . . ?
Lu1 N6 C46 C32 -21.2(17) . . . . ?
Lu1 N6 C47 C52 86.0(14) . . . . ?
Lu1 N6 C47 C48 -91.3(14) . . . . ?
Lu1 N3 C17 C3 -19.9(19) . . . . ?
Lu1 N3 C18 C19 -94.0(15) . . . . ?
Lu1 N3 C18 C23 80.6(16) . . . . ?
Lu1 N8 C63 N7 -13.0(16) . . . . ?
Lu1 N8 C63 C62 168.6(14) . . . . ?
Lu1 N7 C63 N8 13.6(17) . . . . ?
Lu1 N7 C63 C62 -168.0(12) . . . . ?
Lu1 N7 C59 C60 160(2) . . . . ?
Lu1 C63 C62 C61 -62(6) . . . . ?
Lu1 N8A C63A N7A -8(2) . . . . ?
Lu1 N8A C63A C62A -170.5(17) . . . . ?
Lu1 N7A C63A N8A 8(2) . . . . ?
Lu1 N7A C63A C62A 170.5(17) . . . . ?
Lu1 N7A C59A C60A -162(3) . . . . ?
N4 C38 C33 C32 1.3(16) . . . . ?
N4 C38 C33 C34 179.7(12) . . . . ?
N4 C38 C37 C36 179.7(14) . . . . ?
N4 C31 C30 Lu1 -123.0(11) . . . . ?
N4 C39 C40 N5 166.7(12) . . . . ?
N9 C73 C72 C71 -178.0(15) . . . . ?
N9 C66 C65 Lu2 123.5(13) . . . . ?
N6 C47 C52 C56 8(2) . . . . ?
N6 C47 C52 C51 -174.9(13) . . . . ?
N6 C47 C48 C53 -7(2) . . . . ?
N6 C47 C48 C49 175.3(13) . . . . ?
N11 C82 C83 C84 173.7(13) . . . . ?
N11 C82 C83 C88 -7(2) . . . . ?
N11 C82 C87 C91 7(2) . . . . ?
N11 C82 C87 C86 -175.4(12) . . . . ?
N2 C12 C13 C14 58.0(17) . . . . ?
N2 C16 C15 C14 -58.7(16) . . . . ?
N5 C45 C44 C43 62.7(15) . . . . ?
N5 C41 C42 C43 -57.7(16) . . . . ?
N3 C18 C19 C24 -7(2) . . . . ?
N3 C18 C19 C20 175.3(14) . . . . ?
N3 C18 C23 C22 -174.7(14) . . . . ?
N3 C18 C23 C27 10(2) . . . . ?
C38 N4 C31 C32 1.9(14) . . . . ?
C38 N4 C31 C30 -178.5(13) . . . . ?
C38 N4 C39 C40 95.2(16) . . . . ?
C38 C33 C32 C31 -0.2(15) . . . . ?
C38 C33 C32 C46 -170.8(13) . . . . ?
C38 C33 C34 C35 0(2) . . . . ?
C38 C37 C36 C35 2(2) . . . . ?
N1 C9 C8 C7 -179.8(14) . . . . ?
N1 C2 C1 Lu1 -124.1(13) . . . . ?
N1 C10 C11 N2 166.4(12) . . . . ?
N12 C95 C94 Lu2 121.1(13) . . . . ?
N12 C102 C101 C100 -179.1(15) . . . . ?
N12 C103 C104 N13 -163.0(12) . . . . ?
N10 C75 C74 N9 -167.1(12) . . . . ?
N10 C76 C77 C78 60.2(19) . . . . ?
N10 C80 C79 C78 -60.2(18) . . . . ?
C4 C3 C2 N1 -3.7(15) . . . . ?
C4 C3 C2 C1 174.3(14) . . . . ?
C4 C3 C17 N3 156.8(14) . . . . ?
C4 C9 C8 C7 -4(2) . . . . ?
C4 C5 C6 C7 -1(2) . . . . ?
C33 C38 C37 C36 -1(2) . . . . ?
C33 C32 C31 N4 -1.1(14) . . . . ?
C33 C32 C31 C30 179.4(13) . . . . ?
C33 C32 C46 N6 154.0(14) . . . . ?
C33 C34 C35 C36 1(2) . . . . ?
N14 C110 C96 C97 -154.4(15) . . . . ?
N14 C110 C96 C95 19(2) . . . . ?
N14 C111 C112 C117 -7(2) . . . . ?
N14 C111 C112 C113 177.2(13) . . . . ?
N14 C111 C116 C120 6(2) . . . . ?
N14 C111 C116 C115 -178.1(14) . . . . ?
N13 C109 C108 C107 -60.9(17) . . . . ?
N13 C105 C106 C107 60.4(16) . . . . ?
C68 C73 C72 C71 -6(2) . . . . ?
C68 C67 C66 N9 6.0(15) . . . . ?
C68 C67 C66 C65 -177.4(13) . . . . ?
C68 C67 C81 N11 -160.9(13) . . . . ?
C68 C69 C70 C71 3(2) . . . . ?
C73 N9 C66 C67 -7.7(16) . . . . ?
C73 N9 C66 C65 175.5(12) . . . . ?
C73 N9 C74 C75 -86.6(16) . . . . ?
C73 C68 C67 C66 -2.2(15) . . . . ?
C73 C68 C67 C81 174.6(13) . . . . ?
C73 C68 C69 C70 -1(2) . . . . ?
C73 C72 C71 C70 7(2) . . . . ?
C32 C33 C34 C35 177.4(14) . . . . ?
C32 C31 C30 Lu1 56.5(15) . . . . ?
C31 N4 C38 C33 -2.0(15) . . . . ?
C31 N4 C38 C37 176.9(14) . . . . ?
C31 N4 C39 C40 -84.7(16) . . . . ?
C31 C32 C46 N6 -15(2) . . . . ?
C75 N10 C76 C77 178.5(12) . . . . ?
C75 N10 C80 C79 -174.6(13) . . . . ?
C82 N11 C81 C67 -177.5(12) . . . . ?
C82 C83 C84 C85 2(2) . . . . ?
C82 C83 C88 C89 -75.8(17) . . . . ?
C82 C83 C88 C90 157.1(14) . . . . ?
C82 C87 C86 C85 2(2) . . . . ?
C3 C4 C9 N1 -3.7(16) . . . . ?
C3 C4 C9 C8 179.4(14) . . . . ?
C3 C4 C5 C6 -176.1(15) . . . . ?
C3 C2 C1 Lu1 58.2(15) . . . . ?
C97 C96 C95 N12 3.8(15) . . . . ?
C97 C96 C95 C94 -179.6(15) . . . . ?
C97 C102 C101 C100 3(2) . . . . ?
C97 C98 C99 C100 1(2) . . . . ?
C46 N6 C47 C52 -111.4(15) . . . . ?
C46 N6 C47 C48 71.3(17) . . . . ?
C46 C32 C31 N4 169.7(12) . . . . ?
C46 C32 C31 C30 -10(2) . . . . ?
C67 C68 C73 N9 -2.5(15) . . . . ?
C67 C68 C73 C72 -176.2(13) . . . . ?
C67 C68 C69 C70 177.4(15) . . . . ?
C67 C66 C65 Lu2 -52.6(15) . . . . ?
C47 N6 C46 C32 175.0(12) . . . . ?
C47 C52 C56 C57 79.6(16) . . . . ?
C47 C52 C56 C58 -158.2(13) . . . . ?
C47 C52 C51 C50 -1(2) . . . . ?
C47 C48 C49 C50 0(2) . . . . ?
C110 N14 C111 C112 119.1(15) . . . . ?
C110 N14 C111 C116 -65.5(18) . . . . ?
C110 C96 C95 N12 -170.9(12) . . . . ?
C110 C96 C95 C94 6(2) . . . . ?
C66 N9 C73 C68 6.5(16) . . . . ?
C66 N9 C73 C72 179.3(15) . . . . ?
C66 N9 C74 C75 83.2(16) . . . . ?
C66 C67 C81 N11 15(2) . . . . ?
C83 C82 C87 C91 -176.9(12) . . . . ?
C83 C82 C87 C86 0(2) . . . . ?
C83 C84 C85 C86 0(2) . . . . ?
C39 N4 C38 C33 178.1(11) . . . . ?
C39 N4 C38 C37 -3(2) . . . . ?
C39 N4 C31 C32 -178.2(11) . . . . ?
C39 N4 C31 C30 1(2) . . . . ?
N15 C127 C126 C125 0.0 . . . . ?
N15 C127 N16 Lu2 -3(3) . . . . ?
N15 C127 N16 C128 168(2) . . . . ?
C127 N15 C123 C124 0.0 . . . . ?
C127 C126 C125 C124 0.0 . . . . ?
C126 C127 N16 Lu2 169.1(18) . . . . ?
C126 C127 N16 C128 -20(4) . . . . ?
C126 C125 C124 C123 0.0 . . . . ?
C125 C124 C123 N15 0.0 . . . . ?
C123 N15 C127 Lu2 169.7(17) . . . . ?
C123 N15 C127 C126 0.0 . . . . ?
C123 N15 C127 N16 172(3) . . . . ?
C9 N1 C2 C3 1.6(15) . . . . ?
C9 N1 C2 C1 -176.4(13) . . . . ?
C9 N1 C10 C11 96.2(16) . . . . ?
C9 C4 C3 C2 4.5(15) . . . . ?
C9 C4 C3 C17 -171.9(13) . . . . ?
C9 C4 C5 C6 0(2) . . . . ?
C9 C8 C7 C6 2(2) . . . . ?
N8 C63 C62 C61 178(3) . . . . ?
C40 N5 C45 C44 173.2(11) . . . . ?
C40 N5 C41 C42 -176.7(10) . . . . ?
N16 C127 C126 C125 -172(4) . . . . ?
C74 N9 C73 C68 177.4(11) . . . . ?
C74 N9 C73 C72 -10(2) . . . . ?
C74 N9 C66 C67 -179.0(11) . . . . ?
C74 N9 C66 C65 4(2) . . . . ?
C52 C47 C48 C53 175.4(13) . . . . ?
C52 C47 C48 C49 -2(2) . . . . ?
C52 C51 C50 C49 -1(2) . . . . ?
C2 N1 C9 C4 1.4(16) . . . . ?
C2 N1 C9 C8 178.1(14) . . . . ?
C2 N1 C10 C11 -88.7(16) . . . . ?
C2 C3 C17 N3 -19(2) . . . . ?
C81 N11 C82 C83 113.8(14) . . . . ?
C81 N11 C82 C87 -70.1(17) . . . . ?
C81 C67 C66 N9 -170.6(13) . . . . ?
C81 C67 C66 C65 6(2) . . . . ?
C96 C97 C102 N12 3.8(16) . . . . ?
C96 C97 C102 C101 -177.9(13) . . . . ?
C96 C97 C98 C99 174.2(15) . . . . ?
C96 C95 C94 Lu2 -55.0(18) . . . . ?
C17 N3 C18 C19 68.0(19) . . . . ?
C17 N3 C18 C23 -117.4(16) . . . . ?
C17 C3 C2 N1 172.5(14) . . . . ?
C17 C3 C2 C1 -10(2) . . . . ?
C34 C33 C32 C31 -178.2(14) . . . . ?
C34 C33 C32 C46 11(2) . . . . ?
C95 N12 C102 C97 -1.4(15) . . . . ?
C95 N12 C102 C101 -179.4(16) . . . . ?
C95 N12 C103 C104 85.1(16) . . . . ?
C72 C71 C70 C69 -6(2) . . . . ?
C10 N1 C9 C4 177.1(11) . . . . ?
C10 N1 C9 C8 -6(2) . . . . ?
C10 N1 C2 C3 -174.2(10) . . . . ?
C10 N1 C2 C1 8(2) . . . . ?
C11 N2 C12 C13 176.7(12) . . . . ?
C11 N2 C16 C15 -175.6(10) . . . . ?
C102 N12 C95 C96 -1.4(15) . . . . ?
C102 N12 C95 C94 -178.4(14) . . . . ?
C102 N12 C103 C104 -95.6(15) . . . . ?
C102 C97 C96 C110 169.2(14) . . . . ?
C102 C97 C96 C95 -4.8(16) . . . . ?
C102 C97 C98 C99 0(2) . . . . ?
C56 C52 C51 C50 176.6(14) . . . . ?
C18 N3 C17 C3 176.8(13) . . . . ?
C18 C19 C24 C25 -108.2(19) . . . . ?
C18 C19 C24 C26 129.5(17) . . . . ?
C18 C19 C20 C21 0(3) . . . . ?
C18 C23 C22 C21 -1(3) . . . . ?
C18 C23 C27 C29 79(2) . . . . ?
C18 C23 C27 C28 -154.8(16) . . . . ?
C91 C87 C86 C85 178.9(13) . . . . ?
C5 C4 C3 C2 -179.6(16) . . . . ?
C5 C4 C3 C17 4(3) . . . . ?
C5 C4 C9 N1 179.4(12) . . . . ?
C5 C4 C9 C8 3(2) . . . . ?
C5 C6 C7 C8 0(3) . . . . ?
C87 C82 C83 C84 -2(2) . . . . ?
C87 C82 C83 C88 177.0(12) . . . . ?
C87 C86 C85 C84 -2(2) . . . . ?
C37 C38 C33 C32 -177.7(14) . . . . ?
C37 C38 C33 C34 1(2) . . . . ?
C37 C36 C35 C34 -2(3) . . . . ?
C69 C68 C73 N9 176.5(13) . . . . ?
C69 C68 C73 C72 3(2) . . . . ?
C69 C68 C67 C66 179.0(15) . . . . ?
C69 C68 C67 C81 -4(3) . . . . ?
C19 C18 C23 C22 0(2) . . . . ?
C19 C18 C23 C27 -176.2(15) . . . . ?
C19 C20 C21 C22 -1(3) . . . . ?
C53 C48 C49 C50 -177.4(14) . . . . ?
C98 C97 C96 C110 -5(3) . . . . ?
C98 C97 C96 C95 -179.2(15) . . . . ?
C98 C97 C102 N12 179.0(12) . . . . ?
C98 C97 C102 C101 -3(2) . . . . ?
C24 C19 C20 C21 -178.3(17) . . . . ?
C120 C116 C115 C114 178.0(15) . . . . ?
C111 N14 C110 C96 -178.4(13) . . . . ?
C111 C112 C113 C114 1(2) . . . . ?
C111 C116 C115 C114 1(2) . . . . ?
C84 C83 C88 C89 103.6(15) . . . . ?
C84 C83 C88 C90 -23(2) . . . . ?
C45 N5 C40 C39 -169.7(12) . . . . ?
C45 N5 C41 C42 64.5(13) . . . . ?
C55 C53 C48 C47 -108.1(17) . . . . ?
C55 C53 C48 C49 69.2(17) . . . . ?
C23 C18 C19 C24 178.6(15) . . . . ?
C23 C18 C19 C20 1(3) . . . . ?
C23 C22 C21 C20 1(3) . . . . ?
C51 C52 C56 C57 -97.6(16) . . . . ?
C51 C52 C56 C58 24.5(19) . . . . ?
C109 N13 C105 C106 -64.7(14) . . . . ?
C109 N13 C104 C103 164.3(12) . . . . ?
N7 C63 C62 C61 0.0 . . . . ?
C63 N7 C59 C60 0.0 . . . . ?
C63 C62 C61 C60 0.0 . . . . ?
C62 C61 C60 C59 0.0 . . . . ?
C61 C60 C59 N7 0.0 . . . . ?
C59 N7 C63 Lu1 168.0(12) . . . . ?
C59 N7 C63 N8 -178(2) . . . . ?
C59 N7 C63 C62 0.0 . . . . ?
C12 N2 C11 C10 -163.9(12) . . . . ?
C12 N2 C16 C15 65.2(14) . . . . ?
C105 N13 C109 C108 63.5(14) . . . . ?
C105 N13 C104 C103 -76.4(14) . . . . ?
C105 C106 C107 C108 -55.4(16) . . . . ?
C48 C47 C52 C56 -175.2(13) . . . . ?
C48 C47 C52 C51 2(2) . . . . ?
C48 C49 C50 C51 1(2) . . . . ?
C103 N12 C95 C96 177.9(11) . . . . ?
C103 N12 C95 C94 1(2) . . . . ?
C103 N12 C102 C97 179.2(11) . . . . ?
C103 N12 C102 C101 1(2) . . . . ?
C16 N2 C11 C10 76.5(15) . . . . ?
C16 N2 C12 C13 -64.4(14) . . . . ?
C101 C100 C99 C98 -1(3) . . . . ?
C104 N13 C109 C108 -177.5(11) . . . . ?
C104 N13 C105 C106 175.7(10) . . . . ?
C117 C112 C113 C114 -175.4(14) . . . . ?
C88 C83 C84 C85 -177.2(13) . . . . ?
C112 C111 C116 C120 -179.0(14) . . . . ?
C112 C111 C116 C115 -3(2) . . . . ?
C112 C113 C114 C115 -2(3) . . . . ?
C116 C111 C112 C117 177.7(13) . . . . ?
C116 C111 C112 C113 2(2) . . . . ?
C116 C115 C114 C113 1(3) . . . . ?
C20 C19 C24 C25 69.4(19) . . . . ?
C20 C19 C24 C26 -53(2) . . . . ?
C93 C91 C87 C82 109.0(16) . . . . ?
C93 C91 C87 C86 -68.1(17) . . . . ?
C99 C100 C101 C102 -1(2) . . . . ?
C106 C107 C108 C109 57.0(17) . . . . ?
C22 C23 C27 C29 -96.1(19) . . . . ?
C22 C23 C27 C28 30(2) . . . . ?
C76 N10 C75 C74 -75.7(15) . . . . ?
C76 N10 C80 C79 65.3(15) . . . . ?
C76 C77 C78 C79 -55.8(19) . . . . ?
C77 C78 C79 C80 56.0(18) . . . . ?
C54 C53 C48 C47 128.3(16) . . . . ?
C54 C53 C48 C49 -54.5(17) . . . . ?
C41 N5 C40 C39 69.6(14) . . . . ?
C41 N5 C45 C44 -67.0(13) . . . . ?
C41 C42 C43 C44 56.9(17) . . . . ?
C80 N10 C75 C74 166.3(12) . . . . ?
C80 N10 C76 C77 -65.5(15) . . . . ?
C92 C91 C87 C82 -126.9(14) . . . . ?
C92 C91 C87 C86 55.9(17) . . . . ?
C42 C43 C44 C45 -59.4(15) . . . . ?
C27 C23 C22 C21 174.8(17) . . . . ?
C13 C14 C15 C16 53.5(17) . . . . ?
C119 C117 C112 C111 153.9(16) . . . . ?
C119 C117 C112 C113 -30(2) . . . . ?
C15 C14 C13 C12 -53.7(17) . . . . ?
C118 C117 C112 C111 -78.3(19) . . . . ?
C118 C117 C112 C113 97.8(17) . . . . ?
C121 C120 C116 C111 -125.4(17) . . . . ?
C121 C120 C116 C115 58.3(19) . . . . ?
C122 C120 C116 C111 101.1(19) . . . . ?
C122 C120 C116 C115 -75.2(17) . . . . ?
C64 N8 C63 Lu1 -174(3) . . . . ?
C64 N8 C63 N7 173(2) . . . . ?
C64 N8 C63 C62 -5(3) . . . . ?
N8A C63A C62A C61A 162(3) . . . . ?
N7A C63A C62A C61A 0.0 . . . . ?
C63A N7A C59A C60A 0.0 . . . . ?
C63A C62A C61A C60A 0.0 . . . . ?
C62A C61A C60A C59A 0.0 . . . . ?
C61A C60A C59A N7A 0.0 . . . . ?
C59A N7A C63A Lu1 -170.5(17) . . . . ?
C59A N7A C63A N8A -162(3) . . . . ?
C59A N7A C63A C62A 0.0 . . . . ?
C64A N8A C63A Lu1 -167(3) . . . . ?
C64A N8A C63A N7A -176(2) . . . . ?
C64A N8A C63A C62A 22(4) . . . . ?
N15A C1A C1B C1C 0.0 . . . . ?
N15A C1A N16A Lu2 3.7(17) . . . . ?
N15A C1A N16A C1F -178.0(19) . . . . ?
C1A N15A C1E C1D 0.0 . . . . ?
C1A C1B C1C C1D 0.0 . . . . ?
C1B C1A N16A Lu2 -178.0(13) . . . . ?
C1B C1A N16A C1F 0(3) . . . . ?
C1B C1C C1D C1E 0.0 . . . . ?
C1C C1D C1E N15A 0.0 . . . . ?
C1E N15A C1A Lu2 -177.8(11) . . . . ?
C1E N15A C1A C1B 0.0 . . . . ?
C1E N15A C1A N16A 178(2) . . . . ?
N16A C1A C1B C1C -178(3) . . . . ?
